data_4334557
loop_
_publ_author_name
'Partha Pratim Jana'
'Ryan Henderson'
'Bernd Harbrecht'
'Sven Lidin'

_publ_contact_author_address
;
CAS Chemical Centre
P O B 124
221 00 Lund
Sweden
;
_publ_contact_author_email Partha.Jana@polymat.lth.se
_publ_contact_author_name 'Patha Pratim Jana'
_publ_section_title
;
 Site Preference and Ordering Induced by Au Substitution in the \g-Brass
 Related Complex Au-Cr-Zn Phases
;
_journal_name_full 'Inorganic Chemistry'
_journal_page_first 4812
_journal_page_last 4818
_journal_paper_doi 10.1021/ic302244e
_journal_volume 52
_journal_year 2013
_chemical_formula_sum 'Au4.59 Cr4.85 Zn91.33'
_chemical_formula_weight 7127.04
_chemical_name_systematic
;
 ?
;
_space_group_IT_number 216
_symmetry_cell_setting cubic
_symmetry_space_group_name_Hall 'F -4 2 3'
_symmetry_space_group_name_H-M 'F -4 3 m'
_atom_sites_solution_hydrogens geom
_atom_sites_solution_primary direct
_atom_sites_solution_secondary difmap
_audit_creation_method SHELXL-97
_audit_update_record
;
2012-09-20 # Formatted by publCIF
;
_cell_angle_alpha 90.00
_cell_angle_beta 90.00
_cell_angle_gamma 90.00
_cell_formula_units_Z 4
_cell_length_a 18.3591(9)
_cell_length_b 18.3591(9)
_cell_length_c 18.3591(9)
_cell_measurement_temperature 293(2)
_cell_volume 6188.1(5)
_computing_cell_refinement 'IPDS Software'
_computing_data_collection 'IPDS Software'
_computing_data_reduction 'IPDS Software/X-RED'
_computing_structure_refinement 'SHELXL-97 (Sheldrick, 1997)'
_computing_structure_solution 'direct methods/SHELXS-97'
_diffrn_ambient_temperature 293(2)
_diffrn_measured_fraction_theta_full 0.995
_diffrn_measured_fraction_theta_max 0.995
_diffrn_measurement_device_type IPDS(Stoe&Cie.)
_diffrn_radiation_monochromator graphite
_diffrn_radiation_source 'fine-focus sealed tube'
_diffrn_radiation_type MoK\a
_diffrn_radiation_wavelength 0.71073
_diffrn_reflns_av_R_equivalents 0.1076
_diffrn_reflns_av_sigmaI/netI 0.0457
_diffrn_reflns_limit_h_max 28
_diffrn_reflns_limit_h_min -27
_diffrn_reflns_limit_k_max 27
_diffrn_reflns_limit_k_min -27
_diffrn_reflns_limit_l_max 27
_diffrn_reflns_limit_l_min -28
_diffrn_reflns_number 22560
_diffrn_reflns_theta_full 32.91
_diffrn_reflns_theta_max 32.91
_diffrn_reflns_theta_min 3.68
_exptl_absorpt_coefficient_mu 46.240
_exptl_absorpt_correction_type numerical
_exptl_absorpt_process_details X-shape
_exptl_crystal_colour 'silvery with metallic luster'
_exptl_crystal_density_diffrn 7.650
_exptl_crystal_F_000 12876
_exptl_crystal_size_max 0.08
_exptl_crystal_size_mid 0.04
_exptl_crystal_size_min 0.03
_refine_diff_density_max 2.657
_refine_diff_density_min -2.425
_refine_diff_density_rms 0.407
_refine_ls_abs_structure_details 'Flack H D (1983), Acta Cryst. A39, 876-881'
_refine_ls_abs_structure_Flack -0.006(18)
_refine_ls_extinction_coef 0.000036(5)
_refine_ls_extinction_expression Fc^*^=kFc[1+0.001xFc^2^\l^3^/sin(2\q)]^-1/4^
_refine_ls_extinction_method SHELXL
_refine_ls_goodness_of_fit_ref 1.001
_refine_ls_hydrogen_treatment mixed
_refine_ls_matrix_type full
_refine_ls_number_parameters 81
_refine_ls_number_reflns 1197
_refine_ls_number_restraints 0
_refine_ls_restrained_S_all 1.001
_refine_ls_R_factor_all 0.0525
_refine_ls_R_factor_gt 0.0387
_refine_ls_shift/su_max 0.000
_refine_ls_shift/su_mean 0.000
_refine_ls_structure_factor_coef Fsqd
_refine_ls_weighting_details 'calc w=1/[\s^2^(Fo^2^)+(0.0508P)^2^+0.0000P] where P=(Fo^2^+2Fc^2^)/3'
_refine_ls_weighting_scheme calc
_refine_ls_wR_factor_gt 0.0837
_refine_ls_wR_factor_ref 0.0882
_reflns_number_gt 975
_reflns_number_total 1197
_reflns_threshold_expression >2sigma(I)
_cod_data_source_file ic302244e_si_001_07.cif
_cod_data_source_block VI
_cod_original_sg_symbol_Hall 'F -4;2;3'
_cod_database_code 4334557

loop_
_symmetry_equiv_pos_as_xyz
'x, y, z'
'-x, -y, z'
'-x, y, -z'
'x, -y, -z'
'z, x, y'
'z, -x, -y'
'-z, -x, y'
'-z, x, -y'
'y, z, x'
'-y, z, -x'
'y, -z, -x'
'-y, -z, x'
'y, x, z'
'-y, -x, z'
'y, -x, -z'
'-y, x, -z'
'x, z, y'
'-x, z, -y'
'-x, -z, y'
'x, -z, -y'
'z, y, x'
'z, -y, -x'
'-z, y, -x'
'-z, -y, x'
'x, y+1/2, z+1/2'
'-x, -y+1/2, z+1/2'
'-x, y+1/2, -z+1/2'
'x, -y+1/2, -z+1/2'
'z, x+1/2, y+1/2'
'z, -x+1/2, -y+1/2'
'-z, -x+1/2, y+1/2'
'-z, x+1/2, -y+1/2'
'y, z+1/2, x+1/2'
'-y, z+1/2, -x+1/2'
'y, -z+1/2, -x+1/2'
'-y, -z+1/2, x+1/2'
'y, x+1/2, z+1/2'
'-y, -x+1/2, z+1/2'
'y, -x+1/2, -z+1/2'
'-y, x+1/2, -z+1/2'
'x, z+1/2, y+1/2'
'-x, z+1/2, -y+1/2'
'-x, -z+1/2, y+1/2'
'x, -z+1/2, -y+1/2'
'z, y+1/2, x+1/2'
'z, -y+1/2, -x+1/2'
'-z, y+1/2, -x+1/2'
'-z, -y+1/2, x+1/2'
'x+1/2, y, z+1/2'
'-x+1/2, -y, z+1/2'
'-x+1/2, y, -z+1/2'
'x+1/2, -y, -z+1/2'
'z+1/2, x, y+1/2'
'z+1/2, -x, -y+1/2'
'-z+1/2, -x, y+1/2'
'-z+1/2, x, -y+1/2'
'y+1/2, z, x+1/2'
'-y+1/2, z, -x+1/2'
'y+1/2, -z, -x+1/2'
'-y+1/2, -z, x+1/2'
'y+1/2, x, z+1/2'
'-y+1/2, -x, z+1/2'
'y+1/2, -x, -z+1/2'
'-y+1/2, x, -z+1/2'
'x+1/2, z, y+1/2'
'-x+1/2, z, -y+1/2'
'-x+1/2, -z, y+1/2'
'x+1/2, -z, -y+1/2'
'z+1/2, y, x+1/2'
'z+1/2, -y, -x+1/2'
'-z+1/2, y, -x+1/2'
'-z+1/2, -y, x+1/2'
'x+1/2, y+1/2, z'
'-x+1/2, -y+1/2, z'
'-x+1/2, y+1/2, -z'
'x+1/2, -y+1/2, -z'
'z+1/2, x+1/2, y'
'z+1/2, -x+1/2, -y'
'-z+1/2, -x+1/2, y'
'-z+1/2, x+1/2, -y'
'y+1/2, z+1/2, x'
'-y+1/2, z+1/2, -x'
'y+1/2, -z+1/2, -x'
'-y+1/2, -z+1/2, x'
'y+1/2, x+1/2, z'
'-y+1/2, -x+1/2, z'
'y+1/2, -x+1/2, -z'
'-y+1/2, x+1/2, -z'
'x+1/2, z+1/2, y'
'-x+1/2, z+1/2, -y'
'-x+1/2, -z+1/2, y'
'x+1/2, -z+1/2, -y'
'z+1/2, y+1/2, x'
'z+1/2, -y+1/2, -x'
'-z+1/2, y+1/2, -x'
'-z+1/2, -y+1/2, x'

loop_
_atom_site_label
_atom_site_type_symbol
_atom_site_fract_x
_atom_site_fract_y
_atom_site_fract_z
_atom_site_U_iso_or_equiv
_atom_site_adp_type
_atom_site_occupancy
_atom_site_symmetry_multiplicity
_atom_site_calc_flag
_atom_site_refinement_flags
Zn10 Zn 0.0000 0.0000 0.0000 0.022(5) Uani 0.48(4) 24 d SP
Zn11 Zn 0.05512(19) 0.05512(19) 0.05512(19) 0.0150(10) Uani 0.55 6 d SP
Au12 Au 0.91340(3) 0.91340(3) 0.91340(3) 0.00866(16) Uani 1 6 d S
Zn13 Zn 0.1730(3) 0.0000 0.0000 0.0450(11) Uani 1 4 d S
Zn15 Zn 0.15655(9) 0.15655(9) 0.02268(11) 0.0205(4) Uani 1 2 d S
Cr42 Cr 0.64866(11) 0.64866(11) 0.64866(11) 0.0060(6) Uani 1 6 d S
Zn43 Zn 0.64361(12) 0.2500 0.2500 0.0130(4) Uani 1 4 d S
Zn45 Zn 0.10696(7) 0.10696(7) 0.77481(10) 0.0167(4) Uani 1 2 d S
Zn30 Zn 0.5000 0.5000 0.5000 0.0175(13) Uani 1 24 d S
Zn32 Zn 0.41273(10) 0.41273(10) 0.41273(10) 0.0161(5) Uani 1 6 d S
Zn34 Zn 0.04830(6) 0.04830(6) 0.65254(10) 0.0152(3) Uani 1 2 d S
Zn35 Zn 0.19043(7) 0.19043(7) 0.51739(11) 0.0179(4) Uani 1 2 d S
Cr20 Cr 0.2500 0.2500 0.2500 0.005(2) Uani 0.89(4) 24 d SP
Zn2B Zn 0.312(3) 0.312(3) 0.312(3) 0.05(3) Uani 0.09(3) 6 d SP
Zn21 Zn 0.3218(4) 0.3477(7) 0.3218(4) 0.021(3) Uiso 0.203(11) 2 d SP
Zn22 Zn 0.16615(12) 0.16615(12) 0.16615(12) 0.0200(11) Uani 0.943(17) 6 d SP
Zn23 Zn 0.0859(3) 0.2500 0.2500 0.0216(17) Uiso 0.435(11) 4 d SP
Au23 Au 0.0859(3) 0.2500 0.2500 0.0216(17) Uiso 0.093(11) 4 d SP
Zn24 Zn 0.3905(7) 0.2227(5) 0.2227(5) 0.030(4) Uiso 0.193(11) 2 d SP
Zn26 Zn 0.1136(18) 0.2730(13) 0.2730(13) 0.007(11) Uiso 0.045(10) 2 d SP
Zn25 Zn 0.07706(11) 0.07706(11) 0.26693(11) 0.0283(5) Uani 1 2 d S

loop_
_atom_site_aniso_label
_atom_site_aniso_U_11
_atom_site_aniso_U_22
_atom_site_aniso_U_33
_atom_site_aniso_U_23
_atom_site_aniso_U_13
_atom_site_aniso_U_12
Zn10 0.022(5) 0.022(5) 0.022(5) 0.000 0.000 0.000
Zn11 0.0150(10) 0.0150(10) 0.0150(10) 0.0068(12) 0.0068(12) 0.0068(12)
Au12 0.00866(16) 0.00866(16) 0.00866(16) -0.00075(18) -0.00075(18) -0.00075(18)
Zn13 0.091(4) 0.0218(10) 0.0218(10) 0.0080(13) 0.000 0.000
Zn15 0.0221(5) 0.0221(5) 0.0171(8) -0.0086(5) -0.0086(5) 0.0060(7)
Cr42 0.0060(6) 0.0060(6) 0.0060(6) -0.0019(6) -0.0019(6) -0.0019(6)
Zn43 0.0146(11) 0.0122(6) 0.0122(6) -0.0063(8) 0.000 0.000
Zn45 0.0210(5) 0.0210(5) 0.0080(7) 0.0037(4) 0.0037(4) 0.0001(6)
Zn30 0.0175(13) 0.0175(13) 0.0175(13) 0.000 0.000 0.000
Zn32 0.0161(5) 0.0161(5) 0.0161(5) 0.0017(7) 0.0017(7) 0.0017(7)
Zn34 0.0124(4) 0.0124(4) 0.0209(8) -0.0003(4) -0.0003(4) -0.0038(5)
Zn35 0.0163(5) 0.0163(5) 0.0209(9) 0.0015(5) 0.0015(5) 0.0011(7)
Cr20 0.005(2) 0.005(2) 0.005(2) 0.000 0.000 0.000
Zn2B 0.05(3) 0.05(3) 0.05(3) 0.07(2) 0.07(2) 0.07(2)
Zn22 0.0200(11) 0.0200(11) 0.0200(11) -0.0023(7) -0.0023(7) -0.0023(7)
Zn25 0.0338(8) 0.0338(8) 0.0175(8) 0.0095(6) 0.0095(6) 0.0172(9)

loop_
_atom_type_symbol
_atom_type_description
_atom_type_scat_dispersion_real
_atom_type_scat_dispersion_imag
_atom_type_scat_source
Zn Zn 0.2839 1.4301 'International Tables Vol C Tables 4.2.6.8 and 6.1.1.4'
Cr Cr 0.3209 0.6236 'International Tables Vol C Tables 4.2.6.8 and 6.1.1.4'
Au Au -2.0133 8.8022 'International Tables Vol C Tables 4.2.6.8 and 6.1.1.4'

loop_
_geom_angle_atom_site_label_1
_geom_angle_atom_site_label_2
_geom_angle_atom_site_label_3
_geom_angle
_geom_angle_site_symmetry_1
_geom_angle_site_symmetry_3
Zn11 Zn10 Zn11 109.5 . 4
Zn11 Zn10 Zn11 109.5 . 2
Zn11 Zn10 Zn11 109.5 4 2
Zn11 Zn10 Zn11 109.5 . 3
Zn11 Zn10 Zn11 109.5 4 3
Zn11 Zn10 Zn11 109.5 2 3
Zn11 Zn10 Au12 180.0(3) . 1_444
Zn11 Zn10 Au12 70.5 4 1_444
Zn11 Zn10 Au12 70.5 2 1_444
Zn11 Zn10 Au12 70.5 3 1_444
Zn11 Zn10 Au12 70.5 . 4_466
Zn11 Zn10 Au12 180.0(3) 4 4_466
Zn11 Zn10 Au12 70.5 2 4_466
Zn11 Zn10 Au12 70.5 3 4_466
Au12 Zn10 Au12 109.5 1_444 4_466
Zn11 Zn10 Au12 70.5 . 2_664
Zn11 Zn10 Au12 70.5 4 2_664
Zn11 Zn10 Au12 180.0(3) 2 2_664
Zn11 Zn10 Au12 70.5 3 2_664
Au12 Zn10 Au12 109.5 1_444 2_664
Au12 Zn10 Au12 109.5 4_466 2_664
Zn11 Zn10 Au12 70.5 . 3_646
Zn11 Zn10 Au12 70.5 4 3_646
Zn11 Zn10 Au12 70.5 2 3_646
Zn11 Zn10 Au12 180.0(3) 3 3_646
Au12 Zn10 Au12 109.5 1_444 3_646
Au12 Zn10 Au12 109.5 4_466 3_646
Au12 Zn10 Au12 109.5 2_664 3_646
Zn10 Zn11 Zn13 91.79(14) . .
Zn10 Zn11 Zn13 91.79(14) . 9
Zn13 Zn11 Zn13 119.903(16) . 9
Zn10 Zn11 Zn13 91.79(14) . 5
Zn13 Zn11 Zn13 119.903(16) . 5
Zn13 Zn11 Zn13 119.903(16) 9 5
Zn10 Zn11 Zn15 131.99(10) . 9
Zn13 Zn11 Zn15 66.90(8) . 9
Zn13 Zn11 Zn15 66.90(8) 9 9
Zn13 Zn11 Zn15 136.2(2) 5 9
Zn10 Zn11 Zn15 131.99(10) . 5
Zn13 Zn11 Zn15 136.2(2) . 5
Zn13 Zn11 Zn15 66.90(8) 9 5
Zn13 Zn11 Zn15 66.90(8) 5 5
Zn15 Zn11 Zn15 80.13(15) 9 5
Zn10 Zn11 Zn15 131.99(10) . .
Zn13 Zn11 Zn15 66.90(8) . .
Zn13 Zn11 Zn15 136.2(2) 9 .
Zn13 Zn11 Zn15 66.90(8) 5 .
Zn15 Zn11 Zn15 80.13(15) 9 .
Zn15 Zn11 Zn15 80.13(15) 5 .
Zn10 Zn11 Au12 72.17(12) . 2_664
Zn13 Zn11 Au12 62.21(3) . 2_664
Zn13 Zn11 Au12 164.0(3) 9 2_664
Zn13 Zn11 Au12 62.21(3) 5 2_664
Zn15 Zn11 Au12 123.96(9) 9 2_664
Zn15 Zn11 Au12 123.96(9) 5 2_664
Zn15 Zn11 Au12 59.82(5) . 2_664
Zn10 Zn11 Au12 72.17(12) . 3_646
Zn13 Zn11 Au12 62.21(3) . 3_646
Zn13 Zn11 Au12 62.21(3) 9 3_646
Zn13 Zn11 Au12 164.0(3) 5 3_646
Zn15 Zn11 Au12 59.82(5) 9 3_646
Zn15 Zn11 Au12 123.96(9) 5 3_646
Zn15 Zn11 Au12 123.96(9) . 3_646
Au12 Zn11 Au12 111.06(11) 2_664 3_646
Zn10 Zn11 Au12 72.17(12) . 4_466
Zn13 Zn11 Au12 164.0(3) . 4_466
Zn13 Zn11 Au12 62.21(3) 9 4_466
Zn13 Zn11 Au12 62.21(3) 5 4_466
Zn15 Zn11 Au12 123.96(9) 9 4_466
Zn15 Zn11 Au12 59.82(5) 5 4_466
Zn15 Zn11 Au12 123.96(9) . 4_466
Au12 Zn11 Au12 111.06(11) 2_664 4_466
Au12 Zn11 Au12 111.06(11) 3_646 4_466
Zn10 Zn11 Zn11 35.3 . 3
Zn13 Zn11 Zn11 108.31(12) . 3
Zn13 Zn11 Zn11 108.31(12) 9 3
Zn13 Zn11 Zn11 56.53(14) 5 3
Zn15 Zn11 Zn11 167.26(10) 9 3
Zn15 Zn11 Zn11 109.37(9) 5 3
Zn15 Zn11 Zn11 109.37(9) . 3
Au12 Zn11 Zn11 58.35(10) 2_664 3
Au12 Zn11 Zn11 107.44(12) 3_646 3
Au12 Zn11 Zn11 58.35(10) 4_466 3
Zn10 Zn11 Zn11 35.3 . 2
Zn13 Zn11 Zn11 108.31(12) . 2
Zn13 Zn11 Zn11 56.53(14) 9 2
Zn13 Zn11 Zn11 108.31(12) 5 2
Zn15 Zn11 Zn11 109.37(9) 9 2
Zn15 Zn11 Zn11 109.37(9) 5 2
Zn15 Zn11 Zn11 167.26(10) . 2
Au12 Zn11 Zn11 107.44(12) 2_664 2
Au12 Zn11 Zn11 58.35(10) 3_646 2
Au12 Zn11 Zn11 58.35(10) 4_466 2
Zn11 Zn11 Zn11 60.0 3 2
Zn45 Au12 Zn45 72.40(7) 10_656 6_566
Zn45 Au12 Zn45 72.40(7) 10_656 2_665
Zn45 Au12 Zn45 72.40(7) 6_566 2_665
Zn45 Au12 Zn15 126.11(7) 10_656 10_666
Zn45 Au12 Zn15 64.77(5) 6_566 10_666
Zn45 Au12 Zn15 64.77(4) 2_665 10_666
Zn45 Au12 Zn15 64.77(4) 10_656 6_666
Zn45 Au12 Zn15 126.11(7) 6_566 6_666
Zn45 Au12 Zn15 64.77(4) 2_665 6_666
Zn15 Au12 Zn15 118.58(2) 10_666 6_666
Zn45 Au12 Zn15 64.77(5) 10_656 2_666
Zn45 Au12 Zn15 64.77(5) 6_566 2_666
Zn45 Au12 Zn15 126.11(7) 2_665 2_666
Zn15 Au12 Zn15 118.58(2) 10_666 2_666
Zn15 Au12 Zn15 118.58(2) 6_666 2_666
Zn45 Au12 Zn11 112.04(10) 10_656 2_666
Zn45 Au12 Zn11 112.04(10) 6_566 2_666
Zn45 Au12 Zn11 174.30(13) 2_665 2_666
Zn15 Au12 Zn11 113.34(6) 10_666 2_666
Zn15 Au12 Zn11 113.34(6) 6_666 2_666
Zn15 Au12 Zn11 59.59(13) 2_666 2_666
Zn45 Au12 Zn11 174.30(13) 10_656 3_666
Zn45 Au12 Zn11 112.04(10) 6_566 3_666
Zn45 Au12 Zn11 112.04(10) 2_665 3_666
Zn15 Au12 Zn11 59.59(13) 10_666 3_666
Zn15 Au12 Zn11 113.34(6) 6_666 3_666
Zn15 Au12 Zn11 113.34(6) 2_666 3_666
Zn11 Au12 Zn11 63.3(2) 2_666 3_666
Zn45 Au12 Zn11 112.04(10) 10_656 4_666
Zn45 Au12 Zn11 174.30(13) 6_566 4_666
Zn45 Au12 Zn11 112.04(10) 2_665 4_666
Zn15 Au12 Zn11 113.34(6) 10_666 4_666
Zn15 Au12 Zn11 59.59(14) 6_666 4_666
Zn15 Au12 Zn11 113.34(6) 2_666 4_666
Zn11 Au12 Zn11 63.3(2) 2_666 4_666
Zn11 Au12 Zn11 63.3(2) 3_666 4_666
Zn45 Au12 Zn13 124.46(7) 10_656 10_666
Zn45 Au12 Zn13 124.46(7) 6_566 10_666
Zn45 Au12 Zn13 66.53(10) 2_665 10_666
Zn15 Au12 Zn13 64.67(4) 10_666 10_666
Zn15 Au12 Zn13 64.67(4) 6_666 10_666
Zn15 Au12 Zn13 167.37(11) 2_666 10_666
Zn11 Au12 Zn13 107.78(16) 2_666 10_666
Zn11 Au12 Zn13 56.54(8) 3_666 10_666
Zn11 Au12 Zn13 56.54(8) 4_666 10_666
Zn45 Au12 Zn13 124.46(7) 10_656 2_666
Zn45 Au12 Zn13 66.53(10) 6_566 2_666
Zn45 Au12 Zn13 124.46(7) 2_665 2_666
Zn15 Au12 Zn13 64.67(4) 10_666 2_666
Zn15 Au12 Zn13 167.37(11) 6_666 2_666
Zn15 Au12 Zn13 64.67(4) 2_666 2_666
Zn11 Au12 Zn13 56.54(8) 2_666 2_666
Zn11 Au12 Zn13 56.54(8) 3_666 2_666
Zn11 Au12 Zn13 107.78(16) 4_666 2_666
Zn13 Au12 Zn13 109.42(10) 10_666 2_666
Zn45 Au12 Zn13 66.53(10) 10_656 6_666
Zn45 Au12 Zn13 124.46(7) 6_566 6_666
Zn45 Au12 Zn13 124.46(7) 2_665 6_666
Zn15 Au12 Zn13 167.37(11) 10_666 6_666
Zn15 Au12 Zn13 64.67(4) 6_666 6_666
Zn15 Au12 Zn13 64.67(4) 2_666 6_666
Zn11 Au12 Zn13 56.54(8) 2_666 6_666
Zn11 Au12 Zn13 107.78(16) 3_666 6_666
Zn11 Au12 Zn13 56.54(8) 4_666 6_666
Zn13 Au12 Zn13 109.42(10) 10_666 6_666
Zn13 Au12 Zn13 109.42(9) 2_666 6_666
Zn11 Zn13 Zn11 66.9(3) 4 .
Zn11 Zn13 Zn25 97.28(15) 4 6
Zn11 Zn13 Zn25 164.2(2) . 6
Zn11 Zn13 Zn25 164.2(2) 4 5
Zn11 Zn13 Zn25 97.28(15) . 5
Zn25 Zn13 Zn25 98.5(2) 6 5
Zn11 Zn13 Au12 61.25(11) 4 2_664
Zn11 Zn13 Au12 61.25(11) . 2_664
Zn25 Zn13 Au12 112.11(2) 6 2_664
Zn25 Zn13 Au12 112.11(2) 5 2_664
Zn11 Zn13 Au12 61.25(11) 4 3_646
Zn11 Zn13 Au12 61.25(11) . 3_646
Zn25 Zn13 Au12 112.11(2) 6 3_646
Zn25 Zn13 Au12 112.11(2) 5 3_646
Au12 Zn13 Au12 109.57(19) 2_664 3_646
Zn11 Zn13 Zn15 58.27(12) 4 4
Zn11 Zn13 Zn15 110.67(18) . 4
Zn25 Zn13 Zn15 57.58(5) 6 4
Zn25 Zn13 Zn15 132.17(15) 5 4
Au12 Zn13 Zn15 115.24(13) 2_664 4
Au12 Zn13 Zn15 56.91(5) 3_646 4
Zn11 Zn13 Zn15 58.27(12) 4 11
Zn11 Zn13 Zn15 110.67(18) . 11
Zn25 Zn13 Zn15 57.58(5) 6 11
Zn25 Zn13 Zn15 132.17(15) 5 11
Au12 Zn13 Zn15 56.91(5) 2_664 11
Au12 Zn13 Zn15 115.24(13) 3_646 11
Zn15 Zn13 Zn15 73.05(8) 4 11
Zn11 Zn13 Zn15 110.67(18) 4 9
Zn11 Zn13 Zn15 58.27(12) . 9
Zn25 Zn13 Zn15 132.17(15) 6 9
Zn25 Zn13 Zn15 57.58(5) 5 9
Au12 Zn13 Zn15 115.24(13) 2_664 9
Au12 Zn13 Zn15 56.91(5) 3_646 9
Zn15 Zn13 Zn15 105.67(8) 4 9
Zn15 Zn13 Zn15 168.1(2) 11 9
Zn11 Zn13 Zn15 110.67(18) 4 .
Zn11 Zn13 Zn15 58.27(12) . .
Zn25 Zn13 Zn15 132.17(15) 6 .
Zn25 Zn13 Zn15 57.58(5) 5 .
Au12 Zn13 Zn15 56.91(5) 2_664 .
Au12 Zn13 Zn15 115.24(13) 3_646 .
Zn15 Zn13 Zn15 168.1(2) 4 .
Zn15 Zn13 Zn15 105.67(8) 11 .
Zn15 Zn13 Zn15 73.05(8) 9 .
Zn11 Zn13 Zn45 105.78(8) 4 8_655
Zn11 Zn13 Zn45 105.78(8) . 8_655
Zn25 Zn13 Zn45 77.72(9) 6 8_655
Zn25 Zn13 Zn45 77.72(9) 5 8_655
Au12 Zn13 Zn45 54.24(4) 2_664 8_655
Au12 Zn13 Zn45 163.8(2) 3_646 8_655
Zn15 Zn13 Zn45 126.62(6) 4 8_655
Zn15 Zn13 Zn45 58.07(5) 11 8_655
Zn15 Zn13 Zn45 126.62(6) 9 8_655
Zn15 Zn13 Zn45 58.07(5) . 8_655
Zn11 Zn13 Zn45 105.78(8) 4 7_655
Zn11 Zn13 Zn45 105.78(8) . 7_655
Zn25 Zn13 Zn45 77.72(9) 6 7_655
Zn25 Zn13 Zn45 77.72(9) 5 7_655
Au12 Zn13 Zn45 163.8(2) 2_664 7_655
Au12 Zn13 Zn45 54.24(4) 3_646 7_655
Zn15 Zn13 Zn45 58.07(5) 4 7_655
Zn15 Zn13 Zn45 126.62(6) 11 7_655
Zn15 Zn13 Zn45 58.07(5) 9 7_655
Zn15 Zn13 Zn45 126.62(6) . 7_655
Zn45 Zn13 Zn45 142.0(2) 8_655 7_655
Zn26 Zn15 Zn22 42.2(8) 84 .
Zn26 Zn15 Au23 16.8(8) 84 9
Zn22 Zn15 Au23 59.04(11) . 9
Zn26 Zn15 Zn23 16.8(8) 84 9
Zn22 Zn15 Zn23 59.04(11) . 9
Au23 Zn15 Zn23 0.00(18) 9 9
Zn26 Zn15 Zn25 68.88(16) 84 9
Zn22 Zn15 Zn25 67.45(6) . 9
Au23 Zn15 Zn25 72.87(7) 9 9
Zn23 Zn15 Zn25 72.87(7) 9 9
Zn26 Zn15 Zn25 68.88(16) 84 5
Zn22 Zn15 Zn25 67.45(6) . 5
Au23 Zn15 Zn25 72.87(7) 9 5
Zn23 Zn15 Zn25 72.87(7) 9 5
Zn25 Zn15 Zn25 132.84(13) 9 5
Zn26 Zn15 Zn11 124.9(8) 84 .
Zn22 Zn15 Zn11 82.66(13) . .
Au23 Zn15 Zn11 141.70(15) 9 .
Zn23 Zn15 Zn11 141.70(15) 9 .
Zn25 Zn15 Zn11 93.64(8) 9 .
Zn25 Zn15 Zn11 93.64(8) 5 .
Zn26 Zn15 Au12 174.5(8) 84 2_664
Zn22 Zn15 Au12 143.25(12) . 2_664
Au23 Zn15 Au12 157.71(14) 9 2_664
Zn23 Zn15 Au12 157.71(14) 9 2_664
Zn25 Zn15 Au12 112.04(7) 9 2_664
Zn25 Zn15 Au12 112.04(7) 5 2_664
Zn11 Zn15 Au12 60.59(11) . 2_664
Zn26 Zn15 Zn45 120.0(6) 84 8_655
Zn22 Zn15 Zn45 145.62(5) . 8_655
Au23 Zn15 Zn45 106.42(11) 9 8_655
Zn23 Zn15 Zn45 106.42(11) 9 8_655
Zn25 Zn15 Zn45 142.43(9) 9 8_655
Zn25 Zn15 Zn45 78.64(6) 5 8_655
Zn11 Zn15 Zn45 105.64(10) . 8_655
Au12 Zn15 Zn45 55.79(5) 2_664 8_655
Zn26 Zn15 Zn45 120.0(6) 84 11_565
Zn22 Zn15 Zn45 145.62(5) . 11_565
Au23 Zn15 Zn45 106.42(11) 9 11_565
Zn23 Zn15 Zn45 106.42(11) 9 11_565
Zn25 Zn15 Zn45 78.64(6) 9 11_565
Zn25 Zn15 Zn45 142.43(9) 5 11_565
Zn11 Zn15 Zn45 105.64(10) . 11_565
Au12 Zn15 Zn45 55.79(5) 2_664 11_565
Zn45 Zn15 Zn45 65.35(9) 8_655 11_565
Zn26 Zn15 Zn13 123.8(3) 84 5
Zn22 Zn15 Zn13 101.57(7) . 5
Au23 Zn15 Zn13 128.56(11) 9 5
Zn23 Zn15 Zn13 128.56(11) 9 5
Zn25 Zn15 Zn13 55.99(11) 9 5
Zn25 Zn15 Zn13 148.31(15) 5 5
Zn11 Zn15 Zn13 54.84(12) . 5
Au12 Zn15 Zn13 58.42(8) 2_664 5
Zn45 Zn15 Zn13 110.49(8) 8_655 5
Zn45 Zn15 Zn13 61.28(6) 11_565 5
Zn26 Zn15 Zn13 123.8(3) 84 .
Zn22 Zn15 Zn13 101.57(7) . .
Au23 Zn15 Zn13 128.56(11) 9 .
Zn23 Zn15 Zn13 128.56(11) 9 .
Zn25 Zn15 Zn13 148.31(15) 9 .
Zn25 Zn15 Zn13 55.99(11) 5 .
Zn11 Zn15 Zn13 54.84(12) . .
Au12 Zn15 Zn13 58.42(8) 2_664 .
Zn45 Zn15 Zn13 61.28(6) 8_655 .
Zn45 Zn15 Zn13 110.49(8) 11_565 .
Zn13 Zn15 Zn13 100.6(2) 5 .
Zn45 Cr42 Zn45 116.93(5) 57 29
Zn45 Cr42 Zn45 116.93(5) 57 73
Zn45 Cr42 Zn45 116.93(5) 29 73
Zn45 Cr42 Zn34 63.38(7) 57 57
Zn45 Cr42 Zn34 115.91(9) 29 57
Zn45 Cr42 Zn34 115.91(9) 73 57
Zn45 Cr42 Zn34 115.91(9) 57 29
Zn45 Cr42 Zn34 63.38(7) 29 29
Zn45 Cr42 Zn34 115.91(9) 73 29
Zn34 Cr42 Zn34 62.55(10) 57 29
Zn45 Cr42 Zn34 115.91(9) 57 73
Zn45 Cr42 Zn34 115.91(9) 29 73
Zn45 Cr42 Zn34 63.38(7) 73 73
Zn34 Cr42 Zn34 62.55(10) 57 73
Zn34 Cr42 Zn34 62.55(10) 29 73
Zn45 Cr42 Zn43 63.95(6) 57 81
Zn45 Cr42 Zn43 63.95(6) 29 81
Zn45 Cr42 Zn43 117.07(15) 73 81
Zn34 Cr42 Zn43 117.08(5) 57 81
Zn34 Cr42 Zn43 117.08(5) 29 81
Zn34 Cr42 Zn43 179.55(13) 73 81
Zn45 Cr42 Zn43 63.95(6) 57 25
Zn45 Cr42 Zn43 117.07(15) 29 25
Zn45 Cr42 Zn43 63.95(6) 73 25
Zn34 Cr42 Zn43 117.08(5) 57 25
Zn34 Cr42 Zn43 179.55(13) 29 25
Zn34 Cr42 Zn43 117.08(5) 73 25
Zn43 Cr42 Zn43 63.28(11) 81 25
Zn45 Cr42 Zn43 117.07(15) 57 53
Zn45 Cr42 Zn43 63.95(6) 29 53
Zn45 Cr42 Zn43 63.95(6) 73 53
Zn34 Cr42 Zn43 179.55(13) 57 53
Zn34 Cr42 Zn43 117.08(5) 29 53
Zn34 Cr42 Zn43 117.08(5) 73 53
Zn43 Cr42 Zn43 63.28(11) 81 53
Zn43 Cr42 Zn43 63.28(11) 25 53
Zn45 Cr42 Zn35 179.18(18) 57 57
Zn45 Cr42 Zn35 63.317(18) 29 57
Zn45 Cr42 Zn35 63.317(18) 73 57
Zn34 Cr42 Zn35 115.80(13) 57 57
Zn34 Cr42 Zn35 63.43(6) 29 57
Zn34 Cr42 Zn35 63.43(6) 73 57
Zn43 Cr42 Zn35 116.71(8) 81 57
Zn43 Cr42 Zn35 116.71(8) 25 57
Zn43 Cr42 Zn35 63.75(7) 53 57
Zn45 Cr42 Zn35 63.317(18) 57 73
Zn45 Cr42 Zn35 63.317(18) 29 73
Zn45 Cr42 Zn35 179.18(18) 73 73
Zn34 Cr42 Zn35 63.43(6) 57 73
Zn34 Cr42 Zn35 63.43(6) 29 73
Zn34 Cr42 Zn35 115.80(13) 73 73
Zn43 Cr42 Zn35 63.75(7) 81 73
Zn43 Cr42 Zn35 116.71(8) 25 73
Zn43 Cr42 Zn35 116.71(8) 53 73
Zn35 Cr42 Zn35 116.43(5) 57 73
Zn45 Cr42 Zn35 63.317(18) 57 29
Zn45 Cr42 Zn35 179.18(18) 29 29
Zn45 Cr42 Zn35 63.317(18) 73 29
Zn34 Cr42 Zn35 63.43(6) 57 29
Zn34 Cr42 Zn35 115.80(13) 29 29
Zn34 Cr42 Zn35 63.43(6) 73 29
Zn43 Cr42 Zn35 116.71(8) 81 29
Zn43 Cr42 Zn35 63.75(7) 25 29
Zn43 Cr42 Zn35 116.71(8) 53 29
Zn35 Cr42 Zn35 116.43(5) 57 29
Zn35 Cr42 Zn35 116.43(5) 73 29
Cr42 Zn43 Cr42 175.97(14) 4_566 25_544
Cr42 Zn43 Zn45 124.51(4) 4_566 49_554
Cr42 Zn43 Zn45 56.67(4) 25_544 49_554
Cr42 Zn43 Zn45 124.51(4) 4_566 81_545
Cr42 Zn43 Zn45 56.67(4) 25_544 81_545
Zn45 Zn43 Zn45 104.87(8) 49_554 81_545
Cr42 Zn43 Zn45 56.67(4) 4_566 76_556
Cr42 Zn43 Zn45 124.51(4) 25_544 76_556
Zn45 Zn43 Zn45 151.67(10) 49_554 76_556
Zn45 Zn43 Zn45 67.88(7) 81_545 76_556
Cr42 Zn43 Zn45 56.67(4) 4_566 59_565
Cr42 Zn43 Zn45 124.51(4) 25_544 59_565
Zn45 Zn43 Zn45 67.88(7) 49_554 59_565
Zn45 Zn43 Zn45 151.67(10) 81_545 59_565
Zn45 Zn43 Zn45 104.87(8) 76_556 59_565
Cr42 Zn43 Zn43 58.36(6) 4_566 10_656
Cr42 Zn43 Zn43 118.35(6) 25_544 10_656
Zn45 Zn43 Zn43 93.20(5) 49_554 10_656
Zn45 Zn43 Zn43 148.06(5) 81_545 10_656
Zn45 Zn43 Zn43 106.87(4) 76_556 10_656
Zn45 Zn43 Zn43 59.84(5) 59_565 10_656
Cr42 Zn43 Zn43 58.36(6) 4_566 54_565
Cr42 Zn43 Zn43 118.35(6) 25_544 54_565
Zn45 Zn43 Zn43 148.06(5) 49_554 54_565
Zn45 Zn43 Zn43 93.20(5) 81_545 54_565
Zn45 Zn43 Zn43 59.84(5) 76_556 54_565
Zn45 Zn43 Zn43 106.87(4) 59_565 54_565
Zn43 Zn43 Zn43 60.0 10_656 54_565
Cr42 Zn43 Zn43 118.35(6) 4_566 77_545
Cr42 Zn43 Zn43 58.36(6) 25_544 77_545
Zn45 Zn43 Zn43 59.84(5) 49_554 77_545
Zn45 Zn43 Zn43 106.87(4) 81_545 77_545
Zn45 Zn43 Zn43 148.06(5) 76_556 77_545
Zn45 Zn43 Zn43 93.20(5) 59_565 77_545
Zn43 Zn43 Zn43 60.0 10_656 77_545
Zn43 Zn43 Zn43 90.0 54_565 77_545
Cr42 Zn43 Zn43 118.35(6) 4_566 57_554
Cr42 Zn43 Zn43 58.36(6) 25_544 57_554
Zn45 Zn43 Zn43 106.87(4) 49_554 57_554
Zn45 Zn43 Zn43 59.84(5) 81_545 57_554
Zn45 Zn43 Zn43 93.20(5) 76_556 57_554
Zn45 Zn43 Zn43 148.06(5) 59_565 57_554
Zn43 Zn43 Zn43 90.0 10_656 57_554
Zn43 Zn43 Zn43 60.0 54_565 57_554
Zn43 Zn43 Zn43 60.0 77_545 57_554
Cr42 Zn43 Zn35 125.74(10) 4_566 5
Cr42 Zn43 Zn35 58.30(7) 25_544 5
Zn45 Zn43 Zn35 59.10(4) 49_554 5
Zn45 Zn43 Zn35 59.10(4) 81_545 5
Zn45 Zn43 Zn35 96.11(6) 76_556 5
Zn45 Zn43 Zn35 96.11(6) 59_565 5
Zn43 Zn43 Zn35 149.964(2) 10_656 5
Zn43 Zn43 Zn35 149.964(2) 54_565 5
Zn43 Zn43 Zn35 108.09(4) 77_545 5
Zn43 Zn43 Zn35 108.09(4) 57_554 5
Cr42 Zn43 Zn35 58.30(7) 4_566 30
Cr42 Zn43 Zn35 125.74(10) 25_544 30
Zn45 Zn43 Zn35 96.11(6) 49_554 30
Zn45 Zn43 Zn35 96.11(6) 81_545 30
Zn45 Zn43 Zn35 59.10(4) 76_556 30
Zn45 Zn43 Zn35 59.10(4) 59_565 30
Zn43 Zn43 Zn35 108.09(4) 10_656 30
Zn43 Zn43 Zn35 108.09(4) 54_565 30
Zn43 Zn43 Zn35 149.964(2) 77_545 30
Zn43 Zn43 Zn35 149.964(2) 57_554 30
Zn35 Zn43 Zn35 67.44(10) 5 30
Cr42 Zn45 Au12 166.69(12) 73_445 2_665
Cr42 Zn45 Zn34 59.21(10) 73_445 .
Au12 Zn45 Zn34 134.10(8) 2_665 .
Cr42 Zn45 Zn35 59.88(6) 73_445 33_545
Au12 Zn45 Zn35 123.35(5) 2_665 33_545
Zn34 Zn45 Zn35 60.93(6) . 33_545
Cr42 Zn45 Zn35 59.88(6) 73_445 53_455
Au12 Zn45 Zn35 123.35(5) 2_665 53_455
Zn34 Zn45 Zn35 60.93(6) . 53_455
Zn35 Zn45 Zn35 110.75(11) 33_545 53_455
Cr42 Zn45 Zn43 59.38(7) 73_445 29_545
Au12 Zn45 Zn43 109.57(6) 2_665 29_545
Zn34 Zn45 Zn43 109.84(7) . 29_545
Zn35 Zn45 Zn43 61.13(6) 33_545 29_545
Zn35 Zn45 Zn43 110.12(8) 53_455 29_545
Cr42 Zn45 Zn43 59.38(7) 73_445 49_455
Au12 Zn45 Zn43 109.57(6) 2_665 49_455
Zn34 Zn45 Zn43 109.84(7) . 49_455
Zn35 Zn45 Zn43 110.12(8) 33_545 49_455
Zn35 Zn45 Zn43 61.13(6) 53_455 49_455
Zn43 Zn45 Zn43 60.33(10) 29_545 49_455
Cr42 Zn45 Zn15 123.81(5) 73_445 8_556
Au12 Zn45 Zn15 59.44(5) 2_665 8_556
Zn34 Zn45 Zn15 99.30(5) . 8_556
Zn35 Zn45 Zn15 156.12(9) 33_545 8_556
Zn35 Zn45 Zn15 64.37(6) 53_455 8_556
Zn43 Zn45 Zn15 142.65(8) 29_545 8_556
Zn43 Zn45 Zn15 88.42(7) 49_455 8_556
Cr42 Zn45 Zn15 123.81(5) 73_445 11_556
Au12 Zn45 Zn15 59.44(5) 2_665 11_556
Zn34 Zn45 Zn15 99.30(5) . 11_556
Zn35 Zn45 Zn15 64.37(6) 33_545 11_556
Zn35 Zn45 Zn15 156.12(9) 53_455 11_556
Zn43 Zn45 Zn15 88.42(7) 29_545 11_556
Zn43 Zn45 Zn15 142.65(8) 49_455 11_556
Zn15 Zn45 Zn15 109.86(11) 8_556 11_556
Cr42 Zn45 Zn13 134.07(15) 73_445 10_556
Au12 Zn45 Zn13 59.24(11) 2_665 10_556
Zn34 Zn45 Zn13 74.87(12) . 10_556
Zn35 Zn45 Zn13 99.06(8) 33_545 10_556
Zn35 Zn45 Zn13 99.06(8) 53_455 10_556
Zn43 Zn45 Zn13 148.90(5) 29_545 10_556
Zn43 Zn45 Zn13 148.90(5) 49_455 10_556
Zn15 Zn45 Zn13 60.65(6) 8_556 10_556
Zn15 Zn45 Zn13 60.65(6) 11_556 10_556
Cr42 Zn45 Zn45 115.40(8) 73_445 11_566
Au12 Zn45 Zn45 53.80(3) 2_665 11_566
Zn34 Zn45 Zn45 149.981(2) . 11_566
Zn35 Zn45 Zn45 145.81(5) 33_545 11_566
Zn35 Zn45 Zn45 90.25(5) 53_455 11_566
Zn43 Zn45 Zn45 86.80(5) 29_545 11_566
Zn43 Zn45 Zn45 56.06(4) 49_455 11_566
Zn15 Zn45 Zn45 57.33(5) 8_556 11_566
Zn15 Zn45 Zn45 106.18(4) 11_556 11_566
Zn13 Zn45 Zn45 104.02(9) 10_556 11_566
Cr42 Zn45 Zn45 115.40(8) 73_445 8_656
Au12 Zn45 Zn45 53.80(3) 2_665 8_656
Zn34 Zn45 Zn45 149.981(2) . 8_656
Zn35 Zn45 Zn45 90.25(5) 33_545 8_656
Zn35 Zn45 Zn45 145.81(5) 53_455 8_656
Zn43 Zn45 Zn45 56.06(4) 29_545 8_656
Zn43 Zn45 Zn45 86.80(5) 49_455 8_656
Zn15 Zn45 Zn45 106.18(4) 8_556 8_656
Zn15 Zn45 Zn45 57.33(5) 11_556 8_656
Zn13 Zn45 Zn45 104.02(9) 10_556 8_656
Zn45 Zn45 Zn45 60.0 11_566 8_656
Zn32 Zn30 Zn32 109.5 . 4_566
Zn32 Zn30 Zn32 109.5 . 2_665
Zn32 Zn30 Zn32 109.5 4_566 2_665
Zn32 Zn30 Zn32 109.5 . 3_656
Zn32 Zn30 Zn32 109.5 4_566 3_656
Zn32 Zn30 Zn32 109.5 2_665 3_656
Zn32 Zn30 Zn34 149.39(3) . 57
Zn32 Zn30 Zn34 58.202(9) 4_566 57
Zn32 Zn30 Zn34 58.202(9) 2_665 57
Zn32 Zn30 Zn34 101.14(3) 3_656 57
Zn32 Zn30 Zn34 149.39(3) . 73
Zn32 Zn30 Zn34 58.202(9) 4_566 73
Zn32 Zn30 Zn34 101.14(3) 2_665 73
Zn32 Zn30 Zn34 58.202(9) 3_656 73
Zn34 Zn30 Zn34 52.33(5) 57 73
Zn32 Zn30 Zn34 149.39(3) . 29
Zn32 Zn30 Zn34 101.14(3) 4_566 29
Zn32 Zn30 Zn34 58.202(9) 2_665 29
Zn32 Zn30 Zn34 58.202(9) 3_656 29
Zn34 Zn30 Zn34 52.33(5) 57 29
Zn34 Zn30 Zn34 52.33(5) 73 29
Zn32 Zn30 Zn34 58.202(9) . 60_565
Zn32 Zn30 Zn34 101.14(3) 4_566 60_565
Zn32 Zn30 Zn34 149.39(3) 2_665 60_565
Zn32 Zn30 Zn34 58.202(9) 3_656 60_565
Zn34 Zn30 Zn34 146.40(4) 57 60_565
Zn34 Zn30 Zn34 94.791(12) 73 60_565
Zn34 Zn30 Zn34 116.36(2) 29 60_565
Zn32 Zn30 Zn34 58.202(9) . 76_556
Zn32 Zn30 Zn34 149.39(3) 4_566 76_556
Zn32 Zn30 Zn34 58.202(9) 2_665 76_556
Zn32 Zn30 Zn34 101.14(3) 3_656 76_556
Zn34 Zn30 Zn34 116.36(2) 57 76_556
Zn34 Zn30 Zn34 146.40(4) 73 76_556
Zn34 Zn30 Zn34 94.791(12) 29 76_556
Zn34 Zn30 Zn34 94.791(12) 60_565 76_556
Zn32 Zn30 Zn34 58.202(9) . 75_556
Zn32 Zn30 Zn34 101.14(3) 4_566 75_556
Zn32 Zn30 Zn34 58.202(9) 2_665 75_556
Zn32 Zn30 Zn34 149.39(3) 3_656 75_556
Zn34 Zn30 Zn34 94.791(12) 57 75_556
Zn34 Zn30 Zn34 146.40(4) 73 75_556
Zn34 Zn30 Zn34 116.36(2) 29 75_556
Zn34 Zn30 Zn34 116.36(2) 60_565 75_556
Zn34 Zn30 Zn34 48.25(7) 76_556 75_556
Zn32 Zn30 Zn34 58.202(9) . 59_565
Zn32 Zn30 Zn34 149.39(3) 4_566 59_565
Zn32 Zn30 Zn34 101.14(3) 2_665 59_565
Zn32 Zn30 Zn34 58.202(9) 3_656 59_565
Zn34 Zn30 Zn34 146.40(4) 57 59_565
Zn34 Zn30 Zn34 116.36(2) 73 59_565
Zn34 Zn30 Zn34 94.791(12) 29 59_565
Zn34 Zn30 Zn34 48.25(7) 60_565 59_565
Zn34 Zn30 Zn34 52.33(5) 76_556 59_565
Zn34 Zn30 Zn34 94.791(12) 75_556 59_565
Zn32 Zn30 Zn34 58.202(9) . 31_655
Zn32 Zn30 Zn34 58.202(9) 4_566 31_655
Zn32 Zn30 Zn34 149.39(3) 2_665 31_655
Zn32 Zn30 Zn34 101.14(3) 3_656 31_655
Zn34 Zn30 Zn34 116.36(2) 57 31_655
Zn34 Zn30 Zn34 94.791(12) 73 31_655
Zn34 Zn30 Zn34 146.40(4) 29 31_655
Zn34 Zn30 Zn34 52.33(5) 60_565 31_655
Zn34 Zn30 Zn34 116.36(2) 76_556 31_655
Zn34 Zn30 Zn34 94.791(12) 75_556 31_655
Zn34 Zn30 Zn34 94.791(12) 59_565 31_655
Zn21 Zn32 Zn21 14.6(5) 9 5
Zn21 Zn32 Zn21 14.6(5) 9 .
Zn21 Zn32 Zn21 14.6(5) 5 .
Zn21 Zn32 Zn25 56.47(14) 9 58
Zn21 Zn32 Zn25 56.47(14) 5 58
Zn21 Zn32 Zn25 68.8(3) . 58
Zn21 Zn32 Zn25 68.8(3) 9 30
Zn21 Zn32 Zn25 56.47(14) 5 30
Zn21 Zn32 Zn25 56.47(14) . 30
Zn25 Zn32 Zn25 97.69(11) 58 30
Zn21 Zn32 Zn25 56.47(14) 9 74
Zn21 Zn32 Zn25 68.8(3) 5 74
Zn21 Zn32 Zn25 56.47(14) . 74
Zn25 Zn32 Zn25 97.69(11) 58 74
Zn25 Zn32 Zn25 97.69(11) 30 74
Zn21 Zn32 Zn30 171.6(3) 9 .
Zn21 Zn32 Zn30 171.6(3) 5 .
Zn21 Zn32 Zn30 171.6(3) . .
Zn25 Zn32 Zn30 119.61(9) 58 .
Zn25 Zn32 Zn30 119.61(9) 30 .
Zn25 Zn32 Zn30 119.61(9) 74 .
Zn21 Zn32 Zn34 106.7(2) 9 76_556
Zn21 Zn32 Zn34 121.3(2) 5 76_556
Zn21 Zn32 Zn34 113.49(7) . 76_556
Zn25 Zn32 Zn34 102.59(4) 58 76_556
Zn25 Zn32 Zn34 151.62(4) 30 76_556
Zn25 Zn32 Zn34 60.25(6) 74 76_556
Zn30 Zn32 Zn34 66.05(7) . 76_556
Zn21 Zn32 Zn34 113.49(7) 9 60_565
Zn21 Zn32 Zn34 106.7(2) 5 60_565
Zn21 Zn32 Zn34 121.3(2) . 60_565
Zn25 Zn32 Zn34 60.25(6) 58 60_565
Zn25 Zn32 Zn34 102.59(4) 30 60_565
Zn25 Zn32 Zn34 151.62(4) 74 60_565
Zn30 Zn32 Zn34 66.05(7) . 60_565
Zn34 Zn32 Zn34 104.65(8) 76_556 60_565
Zn21 Zn32 Zn34 113.49(7) 9 75_556
Zn21 Zn32 Zn34 121.3(2) 5 75_556
Zn21 Zn32 Zn34 106.7(2) . 75_556
Zn25 Zn32 Zn34 151.62(4) 58 75_556
Zn25 Zn32 Zn34 102.59(4) 30 75_556
Zn25 Zn32 Zn34 60.25(6) 74 75_556
Zn30 Zn32 Zn34 66.05(7) . 75_556
Zn34 Zn32 Zn34 52.14(7) 76_556 75_556
Zn34 Zn32 Zn34 132.04(13) 60_565 75_556
Zn21 Zn32 Zn34 106.7(2) 9 59_565
Zn21 Zn32 Zn34 113.49(7) 5 59_565
Zn21 Zn32 Zn34 121.3(2) . 59_565
Zn25 Zn32 Zn34 60.25(6) 58 59_565
Zn25 Zn32 Zn34 151.62(4) 30 59_565
Zn25 Zn32 Zn34 102.59(4) 74 59_565
Zn30 Zn32 Zn34 66.05(7) . 59_565
Zn34 Zn32 Zn34 56.62(8) 76_556 59_565
Zn34 Zn32 Zn34 52.14(7) 60_565 59_565
Zn34 Zn32 Zn34 104.65(8) 75_556 59_565
Zn21 Zn32 Zn34 121.3(2) 9 32_655
Zn21 Zn32 Zn34 113.49(7) 5 32_655
Zn21 Zn32 Zn34 106.7(2) . 32_655
Zn25 Zn32 Zn34 151.62(4) 58 32_655
Zn25 Zn32 Zn34 60.25(6) 30 32_655
Zn25 Zn32 Zn34 102.59(4) 74 32_655
Zn30 Zn32 Zn34 66.05(7) . 32_655
Zn34 Zn32 Zn34 104.65(8) 76_556 32_655
Zn34 Zn32 Zn34 104.65(8) 60_565 32_655
Zn34 Zn32 Zn34 56.62(8) 75_556 32_655
Zn34 Zn32 Zn34 132.04(13) 59_565 32_655
Zn34 Zn34 Cr42 178.43(6) 2 73_445
Zn34 Zn34 Zn34 120.0 2 33_545
Cr42 Zn34 Zn34 58.72(5) 73_445 33_545
Zn34 Zn34 Zn34 120.0 2 53_455
Cr42 Zn34 Zn34 58.72(5) 73_445 53_455
Zn34 Zn34 Zn34 60.0 33_545 53_455
Zn34 Zn34 Zn45 124.16(6) 2 .
Cr42 Zn34 Zn45 57.41(7) 73_445 .
Zn34 Zn34 Zn45 107.72(5) 33_545 .
Zn34 Zn34 Zn45 107.72(5) 53_455 .
Zn34 Zn34 Zn35 121.55(5) 2 33_545
Cr42 Zn34 Zn35 58.93(5) 73_445 33_545
Zn34 Zn34 Zn35 108.89(5) 33_545 33_545
Zn34 Zn34 Zn35 60.63(4) 53_455 33_545
Zn45 Zn34 Zn35 59.84(5) . 33_545
Zn34 Zn34 Zn35 121.55(5) 2 53_455
Cr42 Zn34 Zn35 58.93(5) 73_445 53_455
Zn34 Zn34 Zn35 60.63(4) 33_545 53_455
Zn34 Zn34 Zn35 108.89(5) 53_455 53_455
Zn45 Zn34 Zn35 59.84(5) . 53_455
Zn35 Zn34 Zn35 108.99(10) 33_545 53_455
Zn34 Zn34 Zn25 63.25(4) 2 4_556
Cr42 Zn34 Zn25 117.68(5) 73_445 4_556
Zn34 Zn34 Zn25 163.62(6) 33_545 4_556
Zn34 Zn34 Zn25 103.96(6) 53_455 4_556
Zn45 Zn34 Zn25 79.26(6) . 4_556
Zn35 Zn34 Zn25 61.13(5) 33_545 4_556
Zn35 Zn34 Zn25 133.34(9) 53_455 4_556
Zn34 Zn34 Zn25 63.25(4) 2 3_556
Cr42 Zn34 Zn25 117.68(5) 73_445 3_556
Zn34 Zn34 Zn25 103.96(6) 33_545 3_556
Zn34 Zn34 Zn25 163.62(6) 53_455 3_556
Zn45 Zn34 Zn25 79.26(6) . 3_556
Zn35 Zn34 Zn25 133.34(9) 33_545 3_556
Zn35 Zn34 Zn25 61.13(5) 53_455 3_556
Zn25 Zn34 Zn25 91.80(12) 4_556 3_556
Zn34 Zn34 Zn32 63.93(3) 2 75_546
Cr42 Zn34 Zn32 115.33(5) 73_445 75_546
Zn34 Zn34 Zn32 108.65(6) 33_545 75_546
Zn34 Zn34 Zn32 61.69(4) 53_455 75_546
Zn45 Zn34 Zn32 126.46(7) . 75_546
Zn35 Zn34 Zn32 71.91(6) 33_545 75_546
Zn35 Zn34 Zn32 169.18(9) 53_455 75_546
Zn25 Zn34 Zn32 56.96(7) 4_556 75_546
Zn25 Zn34 Zn32 126.53(7) 3_556 75_546
Zn34 Zn34 Zn32 63.93(3) 2 76_456
Cr42 Zn34 Zn32 115.33(5) 73_445 76_456
Zn34 Zn34 Zn32 61.69(4) 33_545 76_456
Zn34 Zn34 Zn32 108.65(6) 53_455 76_456
Zn45 Zn34 Zn32 126.46(6) . 76_456
Zn35 Zn34 Zn32 169.18(9) 33_545 76_456
Zn35 Zn34 Zn32 71.91(6) 53_455 76_456
Zn25 Zn34 Zn32 126.53(7) 4_556 76_456
Zn25 Zn34 Zn32 56.96(7) 3_556 76_456
Zn32 Zn34 Zn32 105.13(12) 75_546 76_456
Zn34 Zn34 Zn30 65.88(3) 2 73_445
Cr42 Zn34 Zn30 112.56(8) 73_445 73_445
Zn34 Zn34 Zn30 63.83(3) 33_545 73_445
Zn34 Zn34 Zn30 63.83(3) 53_455 73_445
Zn45 Zn34 Zn30 169.97(8) . 73_445
Zn35 Zn34 Zn30 116.36(5) 33_545 73_445
Zn35 Zn34 Zn30 116.36(5) 53_455 73_445
Zn25 Zn34 Zn30 107.48(6) 4_556 73_445
Zn25 Zn34 Zn30 107.48(6) 3_556 73_445
Zn32 Zn34 Zn30 55.75(7) 75_546 73_445
Zn32 Zn34 Zn30 55.75(7) 76_456 73_445
Au23 Zn35 Zn23 0.00(14) 58 58
Au23 Zn35 Zn24 19.4(3) 58 9
Zn23 Zn35 Zn24 19.4(3) 58 9
Au23 Zn35 Cr42 165.03(12) 58 73_445
Zn23 Zn35 Cr42 165.03(12) 58 73_445
Zn24 Zn35 Cr42 175.5(3) 9 73_445
Au23 Zn35 Zn45 117.65(6) 58 33_545
Zn23 Zn35 Zn45 117.65(6) 58 33_545
Zn24 Zn35 Zn45 124.43(10) 9 33_545
Cr42 Zn35 Zn45 56.80(6) 73_445 33_545
Au23 Zn35 Zn45 117.65(6) 58 53_455
Zn23 Zn35 Zn45 117.65(6) 58 53_455
Zn24 Zn35 Zn45 124.43(10) 9 53_455
Cr42 Zn35 Zn45 56.80(6) 73_445 53_455
Zn45 Zn35 Zn45 105.92(10) 33_545 53_455
Au23 Zn35 Zn34 134.00(8) 58 33_545
Zn23 Zn35 Zn34 134.00(8) 58 33_545
Zn24 Zn35 Zn34 118.7(3) 9 33_545
Cr42 Zn35 Zn34 57.65(8) 73_445 33_545
Zn45 Zn35 Zn34 59.23(6) 33_545 33_545
Zn45 Zn35 Zn34 105.74(8) 53_455 33_545
Au23 Zn35 Zn34 134.00(8) 58 53_455
Zn23 Zn35 Zn34 134.00(8) 58 53_455
Zn24 Zn35 Zn34 118.7(3) 9 53_455
Cr42 Zn35 Zn34 57.65(8) 73_445 53_455
Zn45 Zn35 Zn34 105.74(8) 33_545 53_455
Zn45 Zn35 Zn34 59.23(6) 53_455 53_455
Zn34 Zn35 Zn34 58.73(9) 33_545 53_455
Au23 Zn35 Zn43 107.07(10) 58 9
Zn23 Zn35 Zn43 107.07(10) 58 9
Zn24 Zn35 Zn43 126.5(3) 9 9
Cr42 Zn35 Zn43 57.95(9) 73_445 9
Zn45 Zn35 Zn43 59.77(5) 33_545 9
Zn45 Zn35 Zn43 59.77(5) 53_455 9
Zn34 Zn35 Zn43 107.40(7) 33_545 9
Zn34 Zn35 Zn43 107.40(7) 53_455 9
Au23 Zn35 Zn25 74.30(8) 58 35
Zn23 Zn35 Zn25 74.30(8) 58 35
Zn24 Zn35 Zn25 62.1(2) 9 35
Cr42 Zn35 Zn25 115.28(8) 73_445 35
Zn45 Zn35 Zn25 78.38(8) 33_545 35
Zn45 Zn35 Zn25 160.93(9) 53_455 35
Zn34 Zn35 Zn25 59.90(7) 33_545 35
Zn34 Zn35 Zn25 101.71(8) 53_455 35
Zn43 Zn35 Zn25 133.81(6) 9 35
Au23 Zn35 Zn25 74.30(8) 58 56
Zn23 Zn35 Zn25 74.30(8) 58 56
Zn24 Zn35 Zn25 62.1(2) 9 56
Cr42 Zn35 Zn25 115.28(8) 73_445 56
Zn45 Zn35 Zn25 160.93(9) 33_545 56
Zn45 Zn35 Zn25 78.38(8) 53_455 56
Zn34 Zn35 Zn25 101.71(8) 33_545 56
Zn34 Zn35 Zn25 59.90(7) 53_455 56
Zn43 Zn35 Zn25 133.81(6) 9 56
Zn25 Zn35 Zn25 91.82(12) 35 56
Au23 Zn35 Zn26 13.4(6) 58 35
Zn23 Zn35 Zn26 13.4(6) 58 35
Zn24 Zn35 Zn26 17.5(5) 9 35
Cr42 Zn35 Zn26 165.5(6) 73_445 35
Zn45 Zn35 Zn26 131.1(6) 33_545 35
Zn45 Zn35 Zn26 109.3(6) 53_455 35
Zn34 Zn35 Zn26 135.9(5) 33_545 35
Zn34 Zn35 Zn26 121.2(5) 53_455 35
Zn43 Zn35 Zn26 113.0(4) 9 35
Zn25 Zn35 Zn26 79.2(6) 35 35
Zn25 Zn35 Zn26 61.3(5) 56 35
Zn2B Cr20 Zn2B 109.471(14) . 28
Zn2B Cr20 Zn2B 109.471(7) . 51
Zn2B Cr20 Zn2B 109.471(1) 28 51
Zn2B Cr20 Zn2B 109.471(2) . 74
Zn2B Cr20 Zn2B 109.471(4) 28 74
Zn2B Cr20 Zn2B 109.471(1) 51 74
Zn2B Cr20 Zn26 138.7(8) . 84
Zn2B Cr20 Zn26 55.83(12) 28 84
Zn2B Cr20 Zn26 55.83(12) 51 84
Zn2B Cr20 Zn26 111.9(8) 74 84
Zn2B Cr20 Zn26 138.7(8) . 56
Zn2B Cr20 Zn26 55.83(12) 28 56
Zn2B Cr20 Zn26 111.9(8) 51 56
Zn2B Cr20 Zn26 55.83(12) 74 56
Zn26 Cr20 Zn26 69.8(12) 84 56
Zn2B Cr20 Zn26 138.7(8) . 28
Zn2B Cr20 Zn26 111.9(8) 28 28
Zn2B Cr20 Zn26 55.83(12) 51 28
Zn2B Cr20 Zn26 55.83(12) 74 28
Zn26 Cr20 Zn26 69.8(12) 84 28
Zn26 Cr20 Zn26 69.8(12) 56 28
Zn2B Cr20 Zn26 55.83(12) . 35
Zn2B Cr20 Zn26 111.9(8) 28 35
Zn2B Cr20 Zn26 138.7(8) 51 35
Zn2B Cr20 Zn26 55.83(12) 74 35
Zn26 Cr20 Zn26 161.1(11) 84 35
Zn26 Cr20 Zn26 91.54(17) 56 35
Zn26 Cr20 Zn26 107.0(8) 28 35
Zn2B Cr20 Zn26 55.83(12) . 58
Zn2B Cr20 Zn26 138.7(8) 28 58
Zn2B Cr20 Zn26 111.9(8) 51 58
Zn2B Cr20 Zn26 55.83(12) 74 58
Zn26 Cr20 Zn26 161.1(11) 84 58
Zn26 Cr20 Zn26 107.0(8) 56 58
Zn26 Cr20 Zn26 91.54(17) 28 58
Zn26 Cr20 Zn26 26.8(15) 35 58
Zn2B Cr20 Zn26 55.83(12) . 79
Zn2B Cr20 Zn26 138.7(8) 28 79
Zn2B Cr20 Zn26 55.83(12) 51 79
Zn2B Cr20 Zn26 111.9(8) 74 79
Zn26 Cr20 Zn26 107.0(8) 84 79
Zn26 Cr20 Zn26 161.1(11) 56 79
Zn26 Cr20 Zn26 91.54(17) 28 79
Zn26 Cr20 Zn26 91.54(17) 35 79
Zn26 Cr20 Zn26 69.8(12) 58 79
Zn2B Cr20 Zn26 55.83(12) . 30
Zn2B Cr20 Zn26 111.9(8) 28 30
Zn2B Cr20 Zn26 55.83(12) 51 30
Zn2B Cr20 Zn26 138.7(8) 74 30
Zn26 Cr20 Zn26 91.54(17) 84 30
Zn26 Cr20 Zn26 161.1(11) 56 30
Zn26 Cr20 Zn26 107.0(8) 28 30
Zn26 Cr20 Zn26 107.0(8) 35 30
Zn26 Cr20 Zn26 91.54(17) 58 30
Zn26 Cr20 Zn26 26.8(15) 79 30
Zn2B Cr20 Zn26 55.83(12) . 51
Zn2B Cr20 Zn26 55.83(12) 28 51
Zn2B Cr20 Zn26 111.9(8) 51 51
Zn2B Cr20 Zn26 138.7(8) 74 51
Zn26 Cr20 Zn26 91.54(17) 84 51
Zn26 Cr20 Zn26 107.0(8) 56 51
Zn26 Cr20 Zn26 161.1(11) 28 51
Zn26 Cr20 Zn26 91.54(17) 35 51
Zn26 Cr20 Zn26 107.0(8) 58 51
Zn26 Cr20 Zn26 91.54(17) 79 51
Zn26 Cr20 Zn26 69.8(12) 30 51
Zn21 Zn2B Zn21 56(7) . 9
Zn21 Zn2B Zn21 56(7) . 5
Zn21 Zn2B Zn21 56(7) 9 5
Zn21 Zn2B Zn24 103(5) . 84
Zn21 Zn2B Zn24 103(5) 9 84
Zn21 Zn2B Zn24 53.4(16) 5 84
Zn21 Zn2B Zn24 53.4(16) . 56
Zn21 Zn2B Zn24 103(5) 9 56
Zn21 Zn2B Zn24 103(5) 5 56
Zn24 Zn2B Zn24 119.6(7) 84 56
Zn21 Zn2B Zn24 103(5) . 28
Zn21 Zn2B Zn24 53.4(16) 9 28
Zn21 Zn2B Zn24 103(5) 5 28
Zn24 Zn2B Zn24 119.6(7) 84 28
Zn24 Zn2B Zn24 119.6(7) 56 28
Zn21 Zn2B Cr20 147(5) . .
Zn21 Zn2B Cr20 147(5) 9 .
Zn21 Zn2B Cr20 147(5) 5 .
Zn24 Zn2B Cr20 94(3) 84 .
Zn24 Zn2B Cr20 94(3) 56 .
Zn24 Zn2B Cr20 94(3) 28 .
Zn21 Zn2B Zn26 126(5) . 35
Zn21 Zn2B Zn26 109(2) 9 35
Zn21 Zn2B Zn26 72(2) 5 35
Zn24 Zn2B Zn26 23.6(11) 84 35
Zn24 Zn2B Zn26 135.7(15) 56 35
Zn24 Zn2B Zn26 104.2(11) 28 35
Cr20 Zn2B Zn26 76(2) . 35
Zn21 Zn2B Zn26 109(2) . 58
Zn21 Zn2B Zn26 126(5) 9 58
Zn21 Zn2B Zn26 72(2) 5 58
Zn24 Zn2B Zn26 23.6(11) 84 58
Zn24 Zn2B Zn26 104.2(11) 56 58
Zn24 Zn2B Zn26 135.7(15) 28 58
Cr20 Zn2B Zn26 76(2) . 58
Zn26 Zn2B Zn26 31.6(18) 35 58
Zn21 Zn2B Zn26 72(2) . 79
Zn21 Zn2B Zn26 126(5) 9 79
Zn21 Zn2B Zn26 109(2) 5 79
Zn24 Zn2B Zn26 104.2(11) 84 79
Zn24 Zn2B Zn26 23.6(11) 56 79
Zn24 Zn2B Zn26 135.7(15) 28 79
Cr20 Zn2B Zn26 76(2) . 79
Zn26 Zn2B Zn26 114.6(18) 35 79
Zn26 Zn2B Zn26 84(2) 58 79
Zn21 Zn2B Zn26 72(2) . 30
Zn21 Zn2B Zn26 109(2) 9 30
Zn21 Zn2B Zn26 126(5) 5 30
Zn24 Zn2B Zn26 135.7(15) 84 30
Zn24 Zn2B Zn26 23.6(11) 56 30
Zn24 Zn2B Zn26 104.2(11) 28 30
Cr20 Zn2B Zn26 76(2) . 30
Zn26 Zn2B Zn26 141(3) 35 30
Zn26 Zn2B Zn26 114.6(18) 58 30
Zn26 Zn2B Zn26 31.6(18) 79 30
Zn21 Zn2B Zn26 109(2) . 51
Zn21 Zn2B Zn26 72(2) 9 51
Zn21 Zn2B Zn26 126(5) 5 51
Zn24 Zn2B Zn26 135.7(15) 84 51
Zn24 Zn2B Zn26 104.2(11) 56 51
Zn24 Zn2B Zn26 23.6(11) 28 51
Cr20 Zn2B Zn26 76(2) . 51
Zn26 Zn2B Zn26 114.6(18) 35 51
Zn26 Zn2B Zn26 141(3) 58 51
Zn26 Zn2B Zn26 114.6(18) 79 51
Zn26 Zn2B Zn26 84(2) 30 51
Zn21 Zn21 Zn21 60.000(6) 9 5
Zn21 Zn21 Zn2B 62(4) 9 .
Zn21 Zn21 Zn2B 62(4) 5 .
Zn21 Zn21 Zn24 144.2(3) 9 56
Zn21 Zn21 Zn24 144.2(4) 5 56
Zn2B Zn21 Zn24 103(4) . 56
Zn21 Zn21 Zn24 80.2(3) 9 84
Zn21 Zn21 Zn24 24.4(3) 5 84
Zn2B Zn21 Zn24 57(2) . 84
Zn24 Zn21 Zn24 119.9(6) 56 84
Zn21 Zn21 Zn24 24.4(3) 9 28
Zn21 Zn21 Zn24 80.2(3) 5 28
Zn2B Zn21 Zn24 57(2) . 28
Zn24 Zn21 Zn24 119.9(6) 56 28
Zn24 Zn21 Zn24 95.7(6) 84 28
Zn21 Zn21 Zn26 146.3(8) 9 79
Zn21 Zn21 Zn26 123.1(10) 5 79
Zn2B Zn21 Zn26 89(4) . 79
Zn24 Zn21 Zn26 21.2(10) 56 79
Zn24 Zn21 Zn26 98.7(10) 84 79
Zn24 Zn21 Zn26 125.2(9) 28 79
Zn21 Zn21 Zn26 123.1(10) 9 30
Zn21 Zn21 Zn26 146.3(8) 5 30
Zn2B Zn21 Zn26 89(4) . 30
Zn24 Zn21 Zn26 21.2(10) 56 30
Zn24 Zn21 Zn26 125.2(9) 84 30
Zn24 Zn21 Zn26 98.7(10) 28 30
Zn26 Zn21 Zn26 33.3(18) 79 30
Zn21 Zn21 Au23 143.66(17) 9 30
Zn21 Zn21 Au23 143.66(17) 5 30
Zn2B Zn21 Au23 102(4) . 30
Zn24 Zn21 Au23 1.1(5) 56 30
Zn24 Zn21 Au23 119.3(4) 84 30
Zn24 Zn21 Au23 119.3(4) 28 30
Zn26 Zn21 Au23 20.6(9) 79 30
Zn26 Zn21 Au23 20.6(9) 30 30
Zn21 Zn21 Zn23 143.66(17) 9 30
Zn21 Zn21 Zn23 143.66(17) 5 30
Zn2B Zn21 Zn23 102(4) . 30
Zn24 Zn21 Zn23 1.1(5) 56 30
Zn24 Zn21 Zn23 119.3(4) 84 30
Zn24 Zn21 Zn23 119.3(4) 28 30
Zn26 Zn21 Zn23 20.6(9) 79 30
Zn26 Zn21 Zn23 20.6(9) 30 30
Au23 Zn21 Zn23 0.0 30 30
Zn21 Zn21 Zn26 96.0(8) 9 58
Zn21 Zn21 Zn26 44.0(8) 5 58
Zn2B Zn21 Zn26 55.6(8) . 58
Zn24 Zn21 Zn26 100.2(9) 56 58
Zn24 Zn21 Zn26 19.7(8) 84 58
Zn24 Zn21 Zn26 106.2(9) 28 58
Zn26 Zn21 Zn26 79.1(17) 79 58
Zn26 Zn21 Zn26 106.4(10) 30 58
Au23 Zn21 Zn26 99.7(8) 30 58
Zn23 Zn21 Zn26 99.7(8) 30 58
Zn21 Zn21 Zn26 44.0(8) 9 51
Zn21 Zn21 Zn26 96.0(8) 5 51
Zn2B Zn21 Zn26 55.6(8) . 51
Zn24 Zn21 Zn26 100.2(9) 56 51
Zn24 Zn21 Zn26 106.2(9) 84 51
Zn24 Zn21 Zn26 19.7(8) 28 51
Zn26 Zn21 Zn26 106.4(10) 79 51
Zn26 Zn21 Zn26 79.1(17) 30 51
Au23 Zn21 Zn26 99.7(8) 30 51
Zn23 Zn21 Zn26 99.7(8) 30 51
Zn26 Zn21 Zn26 110.8(14) 58 51
Zn26 Zn22 Zn26 105.3(11) 84 56
Zn26 Zn22 Zn26 105.3(11) 84 28
Zn26 Zn22 Zn26 105.3(11) 56 28
Zn26 Zn22 Zn24 17.4(4) 84 35
Zn26 Zn22 Zn24 115.0(8) 56 35
Zn26 Zn22 Zn24 88.6(6) 28 35
Zn26 Zn22 Zn24 17.4(4) 84 58
Zn26 Zn22 Zn24 88.6(6) 56 58
Zn26 Zn22 Zn24 115.0(8) 28 58
Zn24 Zn22 Zn24 32.8(6) 35 58
Zn26 Zn22 Zn24 88.6(6) 84 79
Zn26 Zn22 Zn24 17.4(4) 56 79
Zn26 Zn22 Zn24 115.0(8) 28 79
Zn24 Zn22 Zn24 99.9(3) 35 79
Zn24 Zn22 Zn24 71.5(6) 58 79
Zn26 Zn22 Zn24 115.0(8) 84 30
Zn26 Zn22 Zn24 17.4(4) 56 30
Zn26 Zn22 Zn24 88.6(6) 28 30
Zn24 Zn22 Zn24 120.1(5) 35 30
Zn24 Zn22 Zn24 99.9(3) 58 30
Zn24 Zn22 Zn24 32.8(6) 79 30
Zn26 Zn22 Zn24 115.0(8) 84 51
Zn26 Zn22 Zn24 88.6(6) 56 51
Zn26 Zn22 Zn24 17.4(4) 28 51
Zn24 Zn22 Zn24 99.9(3) 35 51
Zn24 Zn22 Zn24 120.1(5) 58 51
Zn24 Zn22 Zn24 99.9(3) 79 51
Zn24 Zn22 Zn24 71.5(6) 30 51
Zn26 Zn22 Zn24 88.6(6) 84 74
Zn26 Zn22 Zn24 115.0(8) 56 74
Zn26 Zn22 Zn24 17.4(4) 28 74
Zn24 Zn22 Zn24 71.5(6) 35 74
Zn24 Zn22 Zn24 99.9(3) 58 74
Zn24 Zn22 Zn24 120.1(5) 79 74
Zn24 Zn22 Zn24 99.9(3) 30 74
Zn24 Zn22 Zn24 32.8(6) 51 74
Zn26 Zn22 Au23 2.7(10) 84 9
Zn26 Zn22 Au23 106.9(5) 56 9
Zn26 Zn22 Au23 106.9(5) 28 9
Zn24 Zn22 Au23 18.4(3) 35 9
Zn24 Zn22 Au23 18.4(3) 58 9
Zn24 Zn22 Au23 89.9(3) 79 9
Zn24 Zn22 Au23 117.1(3) 30 9
Zn24 Zn22 Au23 117.1(3) 51 9
Zn24 Zn22 Au23 89.9(3) 74 9
Zn26 Zn22 Au23 106.9(5) 84 5
Zn26 Zn22 Au23 2.7(10) 56 5
Zn26 Zn22 Au23 106.9(5) 28 5
Zn24 Zn22 Au23 117.1(3) 35 5
Zn24 Zn22 Au23 89.9(3) 58 5
Zn24 Zn22 Au23 18.4(3) 79 5
Zn24 Zn22 Au23 18.4(3) 30 5
Zn24 Zn22 Au23 89.9(3) 51 5
Zn24 Zn22 Au23 117.1(3) 74 5
Au23 Zn22 Au23 108.28(12) 9 5
Zn26 Zn22 Zn23 2.7(10) 84 9
Zn26 Zn22 Zn23 106.9(5) 56 9
Zn26 Zn22 Zn23 106.9(5) 28 9
Zn24 Zn22 Zn23 18.4(3) 35 9
Zn24 Zn22 Zn23 18.4(3) 58 9
Zn24 Zn22 Zn23 89.9(3) 79 9
Zn24 Zn22 Zn23 117.1(3) 30 9
Zn24 Zn22 Zn23 117.1(3) 51 9
Zn24 Zn22 Zn23 89.9(3) 74 9
Au23 Zn22 Zn23 0.00(17) 9 9
Au23 Zn22 Zn23 108.28(12) 5 9
Zn26 Zn23 Zn26 99(5) 28 .
Zn26 Zn23 Zn24 70.2(11) 28 51
Zn26 Zn23 Zn24 70.2(11) . 51
Zn26 Zn23 Zn24 70.2(11) 28 74
Zn26 Zn23 Zn24 70.2(11) . 74
Zn24 Zn23 Zn24 117.2(18) 51 74
Zn26 Zn23 Zn21 69.2(10) 28 84
Zn26 Zn23 Zn21 69.2(10) . 84
Zn24 Zn23 Zn21 1.8(9) 51 84
Zn24 Zn23 Zn21 115.4(10) 74 84
Zn26 Zn23 Zn21 69.2(10) 28 58
Zn26 Zn23 Zn21 69.2(10) . 58
Zn24 Zn23 Zn21 115.4(10) 51 58
Zn24 Zn23 Zn21 1.8(9) 74 58
Zn21 Zn23 Zn21 113.6(6) 84 58
Zn26 Zn23 Zn35 120.2(16) 28 79
Zn26 Zn23 Zn35 120.2(16) . 79
Zn24 Zn23 Zn35 160.6(9) 51 79
Zn24 Zn23 Zn35 82.2(9) 74 79
Zn21 Zn23 Zn35 162.4(3) 84 79
Zn21 Zn23 Zn35 84.0(3) 58 79
Zn26 Zn23 Zn35 120.2(16) 28 56
Zn26 Zn23 Zn35 120.2(16) . 56
Zn24 Zn23 Zn35 82.2(9) 51 56
Zn24 Zn23 Zn35 160.6(9) 74 56
Zn21 Zn23 Zn35 84.0(3) 84 56
Zn21 Zn23 Zn35 162.4(3) 58 56
Zn35 Zn23 Zn35 78.41(16) 79 56
Zn26 Zn23 Zn2B 60.4(18) 28 74
Zn26 Zn23 Zn2B 60.4(18) . 74
Zn24 Zn23 Zn2B 18(2) 51 74
Zn24 Zn23 Zn2B 99(2) 74 74
Zn21 Zn23 Zn2B 16(2) 84 74
Zn21 Zn23 Zn2B 97(2) 58 74
Zn35 Zn23 Zn2B 179(2) 79 74
Zn35 Zn23 Zn2B 100(2) 56 74
Zn26 Zn23 Zn2B 60.4(19) 28 51
Zn26 Zn23 Zn2B 60.4(19) . 51
Zn24 Zn23 Zn2B 99(2) 51 51
Zn24 Zn23 Zn2B 18(2) 74 51
Zn21 Zn23 Zn2B 97(2) 84 51
Zn21 Zn23 Zn2B 16(2) 58 51
Zn35 Zn23 Zn2B 100(2) 79 51
Zn35 Zn23 Zn2B 179(2) 56 51
Zn2B Zn23 Zn2B 81(4) 74 51
Zn26 Zn23 Zn22 105(2) 28 28
Zn26 Zn23 Zn22 6(2) . 28
Zn24 Zn23 Zn22 73.0(5) 51 28
Zn24 Zn23 Zn22 73.0(5) 74 28
Zn21 Zn23 Zn22 72.13(18) 84 28
Zn21 Zn23 Zn22 72.13(18) 58 28
Zn35 Zn23 Zn22 115.75(7) 79 28
Zn35 Zn23 Zn22 115.75(7) 56 28
Zn2B Zn23 Zn22 64.7(8) 74 28
Zn2B Zn23 Zn22 64.7(8) 51 28
Zn26 Zn23 Zn22 6(2) 28 .
Zn26 Zn23 Zn22 105(2) . .
Zn24 Zn23 Zn22 73.0(5) 51 .
Zn24 Zn23 Zn22 73.0(5) 74 .
Zn21 Zn23 Zn22 72.13(18) 84 .
Zn21 Zn23 Zn22 72.13(18) 58 .
Zn35 Zn23 Zn22 115.75(7) 79 .
Zn35 Zn23 Zn22 115.75(7) 56 .
Zn2B Zn23 Zn22 64.7(8) 74 .
Zn2B Zn23 Zn22 64.7(8) 51 .
Zn22 Zn23 Zn22 111.8(2) 28 .
Au23 Zn24 Zn23 0.0(5) 74 74
Au23 Zn24 Zn26 52.5(18) 74 51
Zn23 Zn24 Zn26 52.5(18) 74 51
Au23 Zn24 Zn26 52.5(18) 74 74
Zn23 Zn24 Zn26 52.5(18) 74 74
Zn26 Zn24 Zn26 80(3) 51 74
Au23 Zn24 Zn21 177.2(15) 74 35
Zn23 Zn24 Zn21 177.2(15) 74 35
Zn26 Zn24 Zn21 125.8(19) 51 35
Zn26 Zn24 Zn21 125.8(19) 74 35
Au23 Zn24 Zn24 31.4(9) 74 28
Zn23 Zn24 Zn24 31.4(9) 74 28
Zn26 Zn24 Zn24 40.3(17) 51 28
Zn26 Zn24 Zn24 40.3(17) 74 28
Zn21 Zn24 Zn24 145.8(7) 35 28
Au23 Zn24 Zn2B 153(3) 74 28
Zn23 Zn24 Zn2B 153(3) 74 28
Zn26 Zn24 Zn2B 109(3) 51 28
Zn26 Zn24 Zn2B 109(3) 74 28
Zn21 Zn24 Zn2B 24(3) 35 28
Zn24 Zn24 Zn2B 122(3) 28 28
Au23 Zn24 Zn21 166.9(8) 74 28
Zn23 Zn24 Zn21 166.9(8) 74 28
Zn26 Zn24 Zn21 129(2) 51 28
Zn26 Zn24 Zn21 114.4(19) 74 28
Zn21 Zn24 Zn21 11.4(4) 35 28
Zn24 Zn24 Zn21 138.8(4) 28 28
Zn2B Zn24 Zn21 20(3) 28 28
Au23 Zn24 Zn21 166.9(8) 74 30
Zn23 Zn24 Zn21 166.9(8) 74 30
Zn26 Zn24 Zn21 114.4(19) 51 30
Zn26 Zn24 Zn21 129(2) 74 30
Zn21 Zn24 Zn21 11.4(4) 35 30
Zn24 Zn24 Zn21 138.8(4) 28 30
Zn2B Zn24 Zn21 20(3) 28 30
Zn21 Zn24 Zn21 19.5(6) 28 30
Au23 Zn24 Zn35 78.4(9) 74 5
Zn23 Zn24 Zn35 78.4(9) 74 5
Zn26 Zn24 Zn35 110(2) 51 5
Zn26 Zn24 Zn35 110(2) 74 5
Zn21 Zn24 Zn35 104.5(8) 35 5
Zn24 Zn24 Zn35 109.8(3) 28 5
Zn2B Zn24 Zn35 129(3) 28 5
Zn21 Zn24 Zn35 110.1(6) 28 5
Zn21 Zn24 Zn35 110.1(6) 30 5
Au23 Zn24 Zn22 88.6(6) 74 51
Zn23 Zn24 Zn22 88.6(6) 74 51
Zn26 Zn24 Zn22 108(2) 51 51
Zn26 Zn24 Zn22 36.5(17) 74 51
Zn21 Zn24 Zn22 90.0(5) 35 51
Zn24 Zn24 Zn22 73.6(3) 28 51
Zn2B Zn24 Zn22 78.2(15) 28 51
Zn21 Zn24 Zn22 78.6(4) 28 51
Zn21 Zn24 Zn22 95.5(5) 30 51
Zn35 Zn24 Zn22 119.0(3) 5 51
Au23 Zn24 Zn22 88.6(6) 74 74
Zn23 Zn24 Zn22 88.6(6) 74 74
Zn26 Zn24 Zn22 36.5(17) 51 74
Zn26 Zn24 Zn22 108(2) 74 74
Zn21 Zn24 Zn22 90.0(5) 35 74
Zn24 Zn24 Zn22 73.6(3) 28 74
Zn2B Zn24 Zn22 78.2(15) 28 74
Zn21 Zn24 Zn22 95.5(5) 28 74
Zn21 Zn24 Zn22 78.6(4) 30 74
Zn35 Zn24 Zn22 119.0(3) 5 74
Zn22 Zn24 Zn22 119.9(5) 51 74
Zn23 Zn26 Zn24 57.2(19) . 74
Zn23 Zn26 Zn24 57.2(19) . 51
Zn24 Zn26 Zn24 99(3) 74 51
Zn23 Zn26 Zn26 40(2) . 28
Zn24 Zn26 Zn26 50.1(17) 74 28
Zn24 Zn26 Zn26 50.1(17) 51 28
Zn23 Zn26 Zn22 171(3) . 28
Zn24 Zn26 Zn22 126.2(19) 74 28
Zn24 Zn26 Zn22 126.2(19) 51 28
Zn26 Zn26 Zn22 148.6(10) 28 28
Zn23 Zn26 Zn21 90.2(14) . 84
Zn24 Zn26 Zn21 122(3) 74 84
Zn24 Zn26 Zn21 33.0(11) 51 84
Zn26 Zn26 Zn21 73.4(9) 28 84
Zn22 Zn26 Zn21 93.8(11) 28 84
Zn23 Zn26 Zn21 90.2(14) . 58
Zn24 Zn26 Zn21 33.0(11) 74 58
Zn24 Zn26 Zn21 122(3) 51 58
Zn26 Zn26 Zn21 73.4(9) 28 58
Zn22 Zn26 Zn21 93.8(11) 28 58
Zn21 Zn26 Zn21 127.1(17) 84 58
Zn23 Zn26 Zn2B 101(2) . 74
Zn24 Zn26 Zn2B 116(3) 74 74
Zn24 Zn26 Zn2B 47(2) 51 74
Zn26 Zn26 Zn2B 74.2(9) 28 74
Zn22 Zn26 Zn2B 84.7(13) 28 74
Zn21 Zn26 Zn2B 19(2) 84 74
Zn21 Zn26 Zn2B 111(3) 58 74
Zn23 Zn26 Zn2B 101(2) . 51
Zn24 Zn26 Zn2B 47(2) 74 51
Zn24 Zn26 Zn2B 116(3) 51 51
Zn26 Zn26 Zn2B 74.2(9) 28 51
Zn22 Zn26 Zn2B 84.7(13) 28 51
Zn21 Zn26 Zn2B 111(3) 84 51
Zn21 Zn26 Zn2B 19(2) 58 51
Zn2B Zn26 Zn2B 94(5) 74 51
Zn23 Zn26 Zn15 97(2) . 30
Zn24 Zn26 Zn15 115(2) 74 30
Zn24 Zn26 Zn15 115(2) 51 30
Zn26 Zn26 Zn15 137.6(8) 28 30
Zn22 Zn26 Zn15 73.8(11) 28 30
Zn21 Zn26 Zn15 116.2(8) 84 30
Zn21 Zn26 Zn15 116.2(8) 58 30
Zn2B Zn26 Zn15 128.5(18) 74 30
Zn2B Zn26 Zn15 128.5(18) 51 30
Zn23 Zn26 Zn21 103.1(14) . 51
Zn24 Zn26 Zn21 45.9(13) 74 51
Zn24 Zn26 Zn21 130(3) 51 51
Zn26 Zn26 Zn21 84.0(8) 28 51
Zn22 Zn26 Zn21 81.0(9) 28 51
Zn21 Zn26 Zn21 126.4(15) 84 51
Zn21 Zn26 Zn21 12.9(5) 58 51
Zn2B Zn26 Zn21 109(3) 74 51
Zn2B Zn26 Zn21 15.5(18) 51 51
Zn15 Zn26 Zn21 113.2(8) 30 51
Zn21 Zn25 Zn21 15.3(5) 84 74
Zn21 Zn25 Zn13 161.4(3) 84 9
Zn21 Zn25 Zn13 161.4(3) 74 9
Zn21 Zn25 Zn15 106.1(2) 84 9
Zn21 Zn25 Zn15 96.0(3) 74 9
Zn13 Zn25 Zn15 66.42(9) 9 9
Zn21 Zn25 Zn15 96.0(3) 84 5
Zn21 Zn25 Zn15 106.1(2) 74 5
Zn13 Zn25 Zn15 66.42(9) 9 5
Zn15 Zn25 Zn15 80.51(12) 9 5
Zn21 Zn25 Zn32 60.9(2) 84 74
Zn21 Zn25 Zn32 60.9(2) 74 74
Zn13 Zn25 Zn32 136.41(14) 9 74
Zn15 Zn25 Zn32 137.55(8) 9 74
Zn15 Zn25 Zn32 137.55(8) 5 74
Zn21 Zn25 Zn24 43.9(4) 84 30
Zn21 Zn25 Zn24 30.4(4) 74 30
Zn13 Zn25 Zn24 133.1(3) 9 30
Zn15 Zn25 Zn24 66.7(3) 9 30
Zn15 Zn25 Zn24 107.2(2) 5 30
Zn32 Zn25 Zn24 81.2(2) 74 30
Zn21 Zn25 Zn24 30.4(4) 84 51
Zn21 Zn25 Zn24 43.9(4) 74 51
Zn13 Zn25 Zn24 133.1(3) 9 51
Zn15 Zn25 Zn24 107.2(2) 9 51
Zn15 Zn25 Zn24 66.7(3) 5 51
Zn32 Zn25 Zn24 81.2(2) 74 51
Zn24 Zn25 Zn24 64.7(5) 30 51
Zn21 Zn25 Zn34 112.3(2) 84 3_556
Zn21 Zn25 Zn34 120.0(2) 74 3_556
Zn13 Zn25 Zn34 78.60(11) 9 3_556
Zn15 Zn25 Zn34 141.06(12) 9 3_556
Zn15 Zn25 Zn34 101.31(7) 5 3_556
Zn32 Zn25 Zn34 62.79(7) 74 3_556
Zn24 Zn25 Zn34 144.0(2) 30 3_556
Zn24 Zn25 Zn34 109.1(2) 51 3_556
Zn21 Zn25 Zn34 120.0(2) 84 4_556
Zn21 Zn25 Zn34 112.3(2) 74 4_556
Zn13 Zn25 Zn34 78.60(11) 9 4_556
Zn15 Zn25 Zn34 101.31(7) 9 4_556
Zn15 Zn25 Zn34 141.06(12) 5 4_556
Zn32 Zn25 Zn34 62.79(7) 74 4_556
Zn24 Zn25 Zn34 109.1(2) 30 4_556
Zn24 Zn25 Zn34 144.0(2) 51 4_556
Zn34 Zn25 Zn34 53.51(7) 3_556 4_556
Zn21 Zn25 Zn35 71.5(3) 84 56
Zn21 Zn25 Zn35 86.4(3) 74 56
Zn13 Zn25 Zn35 104.31(7) 9 56
Zn15 Zn25 Zn35 144.77(9) 9 56
Zn15 Zn25 Zn35 65.19(6) 5 56
Zn32 Zn25 Zn35 73.45(5) 74 56
Zn24 Zn25 Zn35 114.8(3) 30 56
Zn24 Zn25 Zn35 52.8(2) 51 56
Zn34 Zn25 Zn35 58.97(5) 3_556 56
Zn34 Zn25 Zn35 110.24(8) 4_556 56
Zn21 Zn25 Zn35 86.4(3) 84 35
Zn21 Zn25 Zn35 71.5(3) 74 35
Zn13 Zn25 Zn35 104.31(7) 9 35
Zn15 Zn25 Zn35 65.19(6) 9 35
Zn15 Zn25 Zn35 144.77(9) 5 35
Zn32 Zn25 Zn35 73.45(5) 74 35
Zn24 Zn25 Zn35 52.8(2) 30 35
Zn24 Zn25 Zn35 114.8(3) 51 35
Zn34 Zn25 Zn35 110.24(8) 3_556 35
Zn34 Zn25 Zn35 58.97(5) 4_556 35
Zn35 Zn25 Zn35 146.17(11) 56 35

loop_
_geom_bond_atom_site_label_1
_geom_bond_atom_site_label_2
_geom_bond_distance
_geom_bond_site_symmetry_2
Zn10 Zn11 1.753(6) .
Zn10 Zn11 1.753(6) 4
Zn10 Zn11 1.753(6) 2
Zn10 Zn11 1.753(6) 3
Zn10 Au12 2.7537(9) 1_444
Zn10 Au12 2.7537(9) 4_466
Zn10 Au12 2.7537(9) 2_664
Zn10 Au12 2.7537(9) 3_646
Zn11 Zn13 2.595(5) .
Zn11 Zn13 2.595(5) 9
Zn11 Zn13 2.595(5) 5
Zn11 Zn15 2.700(5) 9
Zn11 Zn15 2.700(5) 5
Zn11 Zn15 2.700(5) .
Zn11 Au12 2.727(2) 2_664
Zn11 Au12 2.727(2) 3_646
Zn11 Au12 2.727(2) 4_466
Zn11 Zn11 2.862(10) 3
Zn11 Zn11 2.862(10) 2
Au12 Zn45 2.5988(19) 10_656
Au12 Zn45 2.5988(19) 6_566
Au12 Zn45 2.5988(19) 2_665
Au12 Zn15 2.7063(18) 10_666
Au12 Zn15 2.7063(18) 6_666
Au12 Zn15 2.7063(18) 2_666
Au12 Zn11 2.727(2) 2_666
Au12 Zn11 2.727(2) 3_666
Au12 Zn11 2.727(2) 4_666
Au12 Zn13 2.752(3) 10_666
Au12 Zn13 2.752(3) 2_666
Au12 Zn13 2.752(3) 6_666
Zn13 Zn11 2.595(5) 4
Zn13 Zn25 2.641(5) 6
Zn13 Zn25 2.641(5) 5
Zn13 Au12 2.752(3) 2_664
Zn13 Au12 2.752(3) 3_646
Zn13 Zn15 2.9199(14) 4
Zn13 Zn15 2.9199(14) 11
Zn13 Zn15 2.9199(14) 9
Zn13 Zn15 2.9199(14) .
Zn13 Zn45 2.938(3) 8_655
Zn13 Zn45 2.938(3) 7_655
Zn15 Zn26 2.48(3) 84
Zn15 Zn22 2.646(3) .
Zn15 Au23 2.689(3) 9
Zn15 Zn23 2.689(3) 9
Zn15 Zn25 2.6894(16) 9
Zn15 Zn25 2.6894(16) 5
Zn15 Au12 2.7063(18) 2_664
Zn15 Zn45 2.843(2) 8_655
Zn15 Zn45 2.843(2) 11_565
Zn15 Zn13 2.9199(14) 5
Cr42 Zn45 2.5565(19) 57
Cr42 Zn45 2.5565(19) 29
Cr42 Zn45 2.5565(19) 73
Cr42 Zn34 2.607(3) 57
Cr42 Zn34 2.607(3) 29
Cr42 Zn34 2.607(3) 73
Cr42 Zn43 2.633(3) 81
Cr42 Zn43 2.633(3) 25
Cr42 Zn43 2.633(3) 53
Cr42 Zn35 2.643(2) 57
Cr42 Zn35 2.643(2) 73
Cr42 Zn35 2.643(2) 29
Zn43 Cr42 2.633(3) 4_566
Zn43 Cr42 2.633(3) 25_544
Zn43 Zn45 2.7488(17) 49_554
Zn43 Zn45 2.7488(17) 81_545
Zn43 Zn45 2.7488(17) 76_556
Zn43 Zn45 2.7488(17) 59_565
Zn43 Zn43 2.762(3) 10_656
Zn43 Zn43 2.762(3) 54_565
Zn43 Zn43 2.762(3) 77_545
Zn43 Zn43 2.762(3) 57_554
Zn43 Zn35 2.786(3) 5
Zn43 Zn35 2.786(3) 30
Zn45 Cr42 2.5566(19) 73_445
Zn45 Au12 2.5988(19) 2_665
Zn45 Zn34 2.713(3) .
Zn45 Zn35 2.7298(15) 33_545
Zn45 Zn35 2.7298(15) 53_455
Zn45 Zn43 2.7488(17) 29_545
Zn45 Zn43 2.7488(17) 49_455
Zn45 Zn15 2.843(2) 8_556
Zn45 Zn15 2.843(2) 11_556
Zn45 Zn13 2.938(3) 10_556
Zn45 Zn45 3.070(3) 11_566
Zn45 Zn45 3.070(3) 8_656
Zn30 Zn32 2.775(3) .
Zn30 Zn32 2.775(3) 4_566
Zn30 Zn32 2.775(3) 2_665
Zn30 Zn32 2.775(3) 3_656
Zn30 Zn34 3.0685(18) 57
Zn30 Zn34 3.0685(18) 73
Zn30 Zn34 3.0685(18) 29
Zn30 Zn34 3.0685(18) 60_565
Zn30 Zn34 3.0685(18) 76_556
Zn30 Zn34 3.0685(18) 75_556
Zn30 Zn34 3.0685(18) 59_565
Zn30 Zn34 3.0685(18) 31_655
Zn32 Zn21 2.645(10) 9
Zn32 Zn21 2.645(11) 5
Zn32 Zn21 2.645(10) .
Zn32 Zn25 2.690(3) 58
Zn32 Zn25 2.690(3) 30
Zn32 Zn25 2.690(3) 74
Zn32 Zn34 2.8536(16) 76_556
Zn32 Zn34 2.8536(16) 60_565
Zn32 Zn34 2.8536(16) 75_556
Zn32 Zn34 2.8536(16) 59_565
Zn32 Zn34 2.8536(16) 32_655
Zn34 Zn34 2.508(3) 2
Zn34 Cr42 2.607(3) 73_445
Zn34 Zn34 2.706(3) 33_545
Zn34 Zn34 2.706(3) 53_455
Zn34 Zn35 2.7595(19) 33_545
Zn34 Zn35 2.7595(19) 53_455
Zn34 Zn25 2.786(2) 4_556
Zn34 Zn25 2.786(2) 3_556
Zn34 Zn32 2.8536(16) 75_546
Zn34 Zn32 2.8536(16) 76_456
Zn34 Zn30 3.0685(18) 73_445
Zn35 Au23 2.447(4) 58
Zn35 Zn23 2.447(4) 58
Zn35 Zn24 2.475(12) 9
Zn35 Cr42 2.643(2) 73_445
Zn35 Zn45 2.7298(15) 33_545
Zn35 Zn45 2.7298(15) 53_455
Zn35 Zn34 2.7595(19) 33_545
Zn35 Zn34 2.7595(19) 53_455
Zn35 Zn43 2.786(3) 9
Zn35 Zn25 2.8200(16) 35
Zn35 Zn25 2.8200(16) 56
Zn35 Zn26 2.92(3) 35
Cr20 Zn2B 1.96(9) .
Cr20 Zn2B 1.96(9) 28
Cr20 Zn2B 1.96(9) 51
Cr20 Zn2B 1.96(9) 74
Cr20 Zn26 2.57(3) 84
Cr20 Zn26 2.57(3) 56
Cr20 Zn26 2.57(3) 28
Cr20 Zn26 2.57(3) 35
Cr20 Zn26 2.57(3) 58
Cr20 Zn26 2.57(3) 79
Cr20 Zn26 2.57(3) 30
Cr20 Zn26 2.57(3) 51
Zn2B Zn21 0.71(7) .
Zn2B Zn21 0.71(7) 9
Zn2B Zn21 0.71(7) 5
Zn2B Zn24 1.700(15) 84
Zn2B Zn24 1.700(15) 56
Zn2B Zn24 1.700(15) 28
Zn2B Zn26 2.19(3) 35
Zn2B Zn26 2.19(3) 58
Zn2B Zn26 2.19(3) 79
Zn2B Zn26 2.19(3) 30
Zn2B Zn26 2.19(3) 51
Zn21 Zn21 0.67(2) 9
Zn21 Zn21 0.67(2) 5
Zn21 Zn24 1.398(18) 56
Zn21 Zn24 1.981(16) 84
Zn21 Zn24 1.981(16) 28
Zn21 Zn26 2.083(18) 79
Zn21 Zn26 2.083(18) 30
Zn21 Au23 2.229(12) 30
Zn21 Zn23 2.229(12) 30
Zn21 Zn26 2.513(17) 58
Zn21 Zn26 2.513(17) 51
Zn22 Zn26 1.85(3) 84
Zn22 Zn26 1.85(3) 56
Zn22 Zn26 1.85(3) 28
Zn22 Zn24 2.515(6) 35
Zn22 Zn24 2.515(6) 58
Zn22 Zn24 2.515(6) 79
Zn22 Zn24 2.515(6) 30
Zn22 Zn24 2.515(6) 51
Zn22 Zn24 2.515(6) 74
Zn22 Au23 2.629(3) 9
Zn22 Au23 2.629(3) 5
Zn22 Zn23 2.629(3) 9
Zn23 Zn26 0.78(3) 28
Zn23 Zn26 0.78(3) .
Zn23 Zn24 0.831(14) 51
Zn23 Zn24 0.831(14) 74
Zn23 Zn21 2.229(12) 84
Zn23 Zn21 2.229(12) 58
Zn23 Zn35 2.447(4) 79
Zn23 Zn35 2.447(4) 56
Zn23 Zn2B 2.470(9) 74
Zn23 Zn2B 2.470(9) 51
Zn23 Zn22 2.629(3) 28
Zn24 Au23 0.831(14) 74
Zn24 Zn23 0.831(14) 74
Zn24 Zn26 0.93(2) 51
Zn24 Zn26 0.93(2) 74
Zn24 Zn21 1.398(18) 35
Zn24 Zn24 1.42(3) 28
Zn24 Zn2B 1.700(15) 28
Zn24 Zn21 1.982(16) 28
Zn24 Zn21 1.982(16) 30
Zn24 Zn35 2.475(12) 5
Zn24 Zn22 2.515(6) 51
Zn24 Zn22 2.515(6) 74
Zn26 Zn24 0.93(2) 74
Zn26 Zn24 0.93(2) 51
Zn26 Zn26 1.19(7) 28
Zn26 Zn22 1.85(3) 28
Zn26 Zn21 2.083(18) 84
Zn26 Zn21 2.083(18) 58
Zn26 Zn2B 2.19(3) 74
Zn26 Zn2B 2.19(3) 51
Zn26 Zn15 2.48(3) 30
Zn26 Zn21 2.513(17) 51
Zn25 Zn21 2.524(7) 84
Zn25 Zn21 2.524(7) 74
Zn25 Zn13 2.641(5) 9
Zn25 Zn15 2.6894(16) 9
Zn25 Zn15 2.6894(16) 5
Zn25 Zn32 2.690(3) 74
Zn25 Zn24 2.745(9) 30
Zn25 Zn24 2.745(9) 51
Zn25 Zn34 2.786(2) 3_556
Zn25 Zn34 2.786(2) 4_556
Zn25 Zn35 2.8200(16) 56
Zn25 Zn35 2.8200(16) 35
